data_4105827
loop_
_publ_author_name
'Ali Coskun'
'Jason M. Spruell'
'Gokhan Barin'
'Albert C. Fahrenbach'
'Ross S. Forgan'
'Michael T. Colvin'
'Raanan Carmieli'
'Diego Ben\'itez'
'Ekaterina Tkatchouk'
'Douglas C. Friedman'
'Amy A. Sarjeant'
'Michael R. Wasielewski'
'William A. Goddard'
'J. Fraser Stoddart'

_publ_section_title
;
 Mechanically Stabilized Tetrathiafulvalene Radical Dimers
;
_journal_name_full 'Journal of the American Chemical Society'
_journal_page_first 4538
_journal_page_last 4547
_journal_paper_doi 10.1021/ja110584c
_journal_volume 133
_journal_year 2011
_chemical_formula_moiety '2(C34 H44 O10 S4), C48 H40 N4, 2(F6 P), 4(C2 H3 N), 3(Cl O4)'
_chemical_formula_sum 'C124 H140 Cl3 F12 N8 O32 P2 S8'
_chemical_formula_weight 2907.21
_chemical_name_systematic
; 
 ? 
;
_space_group_IT_number 14
_symmetry_cell_setting monoclinic
_symmetry_space_group_name_Hall '-P 2yn'
_symmetry_space_group_name_H-M 'P 1 21/n 1'
_atom_sites_solution_hydrogens geom
_atom_sites_solution_primary direct
_atom_sites_solution_secondary difmap
_audit_creation_method SHELXL-97
_cell_angle_alpha 90.00
_cell_angle_beta 92.9290(10)
_cell_angle_gamma 90.00
_cell_formula_units_Z 4
_cell_length_a 18.8354(4)
_cell_length_b 26.6616(5)
_cell_length_c 30.5877(6)
_cell_measurement_reflns_used 9134
_cell_measurement_temperature 100(2)
_cell_measurement_theta_max 54.06
_cell_measurement_theta_min 2.69
_cell_volume 15340.5(5)
_computing_cell_refinement 'Bruker SAINT'
_computing_data_collection 'Bruker APEX2'
_computing_data_reduction 'Bruker SAINT'
_computing_molecular_graphics 'Bruker SHELXTL'
_computing_publication_material 'Bruker SHELXTL'
_computing_structure_refinement 'SHELXL-97 (Sheldrick, 2008)'
_computing_structure_solution 'SHELXS-97 (Sheldrick, 2008)'
_diffrn_ambient_temperature 100(2)
_diffrn_measured_fraction_theta_full 0.992
_diffrn_measured_fraction_theta_max 0.992
_diffrn_measurement_device_type 'Bruker APEX-II CCD'
_diffrn_measurement_method '\f and \w scans'
_diffrn_radiation_monochromator graphite
_diffrn_radiation_source 'fine-focus sealed tube'
_diffrn_radiation_type CuK\a
_diffrn_radiation_wavelength 1.54178
_diffrn_reflns_av_R_equivalents 0.0496
_diffrn_reflns_av_sigmaI/netI 0.0507
_diffrn_reflns_limit_h_max 20
_diffrn_reflns_limit_h_min -20
_diffrn_reflns_limit_k_max 29
_diffrn_reflns_limit_k_min -18
_diffrn_reflns_limit_l_max 33
_diffrn_reflns_limit_l_min -33
_diffrn_reflns_number 91095
_diffrn_reflns_theta_full 58.91
_diffrn_reflns_theta_max 58.91
_diffrn_reflns_theta_min 2.20
_diffrn_standards_number 0
_exptl_absorpt_coefficient_mu 2.466
_exptl_absorpt_correction_T_max 0.7516
_exptl_absorpt_correction_T_min 0.5927
_exptl_absorpt_correction_type multi-scan
_exptl_absorpt_process_details 'SADABS, (Bruker)'
_exptl_crystal_colour black
_exptl_crystal_density_diffrn 1.259
_exptl_crystal_description rod
_exptl_crystal_F_000 6052
_exptl_crystal_size_max 0.72
_exptl_crystal_size_mid 0.10
_exptl_crystal_size_min 0.09
_refine_diff_density_max 0.947
_refine_diff_density_min -0.691
_refine_diff_density_rms 0.091
_refine_ls_extinction_method none
_refine_ls_goodness_of_fit_ref 0.980
_refine_ls_hydrogen_treatment constr
_refine_ls_matrix_type full
_refine_ls_number_parameters 1794
_refine_ls_number_reflns 21832
_refine_ls_number_restraints 441
_refine_ls_restrained_S_all 0.992
_refine_ls_R_factor_all 0.1265
_refine_ls_R_factor_gt 0.0909
_refine_ls_shift/su_max 0.000
_refine_ls_shift/su_mean 0.000
_refine_ls_structure_factor_coef Fsqd
_refine_ls_weighting_details 'calc w=1/[\s^2^(Fo^2^)+(0.2000P)^2^+0.0000P] where P=(Fo^2^+2Fc^2^)/3'
_refine_ls_weighting_scheme calc
_refine_ls_wR_factor_gt 0.2571
_refine_ls_wR_factor_ref 0.2856
_reflns_number_gt 12736
_reflns_number_total 21832
_reflns_threshold_expression >2sigma(I)
_cod_data_source_file ja110584c_si_001.cif
_cod_data_source_block n0460
_cod_database_code 4105827

loop_
_symmetry_equiv_pos_as_xyz
'x, y, z'
'-x+1/2, y+1/2, -z+1/2'
'-x, -y, -z'
'x-1/2, -y-1/2, z-1/2'

loop_
_atom_site_label
_atom_site_type_symbol
_atom_site_fract_x
_atom_site_fract_y
_atom_site_fract_z
_atom_site_U_iso_or_equiv
_atom_site_adp_type
_atom_site_occupancy
_atom_site_symmetry_multiplicity
_atom_site_calc_flag
_atom_site_refinement_flags
_atom_site_disorder_assembly
_atom_site_disorder_group
N1 N 0.5239(3) 0.49469(16) 0.15719(14) 0.0636(12) Uani 1 1 d . . .
N2 N 0.7165(3) 0.61960(19) 0.32445(13) 0.0636(12) Uani 1 1 d . . .
N3 N 0.9652(3) 0.8276(2) 0.08516(15) 0.0721(13) Uani 1 1 d . . .
N4 N 0.7076(4) 0.7503(2) -0.07265(16) 0.0918(19) Uani 1 1 d . . .
C1 C 0.4876(4) 0.4733(2) 0.11623(16) 0.0717(16) Uani 1 1 d . . .
H1A H 0.5039 0.4385 0.1115 0.086 Uiso 1 1 calc R . .
H1B H 0.4354 0.4727 0.1190 0.086 Uiso 1 1 calc R . .
C2 C 0.5014(3) 0.5402(2) 0.17082(18) 0.0687(15) Uani 1 1 d . . .
H2A H 0.4610 0.5555 0.1565 0.082 Uiso 1 1 calc R . .
C3 C 0.5368(3) 0.5642(2) 0.20544(17) 0.0598(13) Uani 1 1 d . . .
H3A H 0.5199 0.5952 0.2160 0.072 Uiso 1 1 calc R . .
C4 C 0.5982(3) 0.54221(18) 0.22488(15) 0.0511(12) Uani 1 1 d . . .
C5 C 0.6182(3) 0.49579(19) 0.21002(16) 0.0596(13) Uani 1 1 d . . .
H5A H 0.6587 0.4797 0.2234 0.072 Uiso 1 1 calc R . .
C6 C 0.5810(3) 0.4726(2) 0.17660(16) 0.0622(14) Uani 1 1 d . . .
H6A H 0.5956 0.4405 0.1670 0.075 Uiso 1 1 calc R . .
C7 C 0.6383(2) 0.56903(18) 0.26043(14) 0.0490(11) Uani 1 1 d . . .
C8 C 0.6119(3) 0.61157(19) 0.27960(15) 0.0544(12) Uani 1 1 d . . .
H8A H 0.5660 0.6237 0.2708 0.065 Uiso 1 1 calc R . .
C9 C 0.6524(3) 0.6362(2) 0.31143(16) 0.0611(14) Uani 1 1 d . . .
H9A H 0.6342 0.6657 0.3243 0.073 Uiso 1 1 calc R . .
C10 C 0.7443(3) 0.5783(2) 0.30763(17) 0.0654(15) Uani 1 1 d . . .
H10A H 0.7899 0.5668 0.3180 0.079 Uiso 1 1 calc R . .
C11 C 0.7064(3) 0.5524(2) 0.27508(16) 0.0604(13) Uani 1 1 d . . .
H11A H 0.7263 0.5234 0.2625 0.072 Uiso 1 1 calc R . .
C12 C 0.7637(4) 0.6510(3) 0.35467(19) 0.085(2) Uani 1 1 d . . .
H12A H 0.7952 0.6293 0.3734 0.103 Uiso 1 1 calc R . .
H12B H 0.7348 0.6719 0.3737 0.103 Uiso 1 1 calc R . .
C13 C 0.8076(3) 0.6840(3) 0.32558(16) 0.0691(16) Uani 1 1 d . . .
C14 C 0.7830(3) 0.7283(3) 0.30958(19) 0.0775(17) Uani 1 1 d . . .
H14A H 0.7398 0.7414 0.3194 0.093 Uiso 1 1 calc R . .
C15 C 0.8201(3) 0.7548(2) 0.27910(19) 0.0695(15) Uani 1 1 d . . .
H15A H 0.8023 0.7861 0.2686 0.083 Uiso 1 1 calc R . .
C16 C 0.8827(3) 0.7360(2) 0.26387(16) 0.0585(13) Uani 1 1 d . . .
C17 C 0.9081(3) 0.6908(2) 0.28005(19) 0.0730(16) Uani 1 1 d . . .
H17A H 0.9512 0.6774 0.2703 0.088 Uiso 1 1 calc R . .
C18 C 0.8700(3) 0.6649(3) 0.3110(2) 0.0809(19) Uani 1 1 d . . .
H18A H 0.8875 0.6337 0.3220 0.097 Uiso 1 1 calc R . .
C19 C 0.9207(3) 0.7625(2) 0.22910(15) 0.0549(13) Uani 1 1 d . . .
C20 C 0.9095(4) 0.8124(2) 0.22012(18) 0.0778(17) Uani 1 1 d . . .
H20A H 0.8771 0.8308 0.2368 0.093 Uiso 1 1 calc R . .
C21 C 0.9441(4) 0.8365(2) 0.18739(19) 0.0805(18) Uani 1 1 d . . .
H21A H 0.9359 0.8712 0.1824 0.097 Uiso 1 1 calc R . .
C22 C 0.9884(3) 0.8121(2) 0.16280(18) 0.0664(15) Uani 1 1 d . . .
C23 C 1.0042(3) 0.7624(3) 0.1713(2) 0.0846(19) Uani 1 1 d . . .
H23A H 1.0382 0.7453 0.1549 0.102 Uiso 1 1 calc R . .
C24 C 0.9704(3) 0.7378(3) 0.2039(2) 0.0802(17) Uani 1 1 d . . .
H24A H 0.9808 0.7035 0.2095 0.096 Uiso 1 1 calc R . .
C25 C 1.0163(3) 0.8389(3) 0.12297(19) 0.0811(18) Uani 1 1 d . . .
H25A H 1.0190 0.8755 0.1282 0.097 Uiso 1 1 calc R . .
H25B H 1.0644 0.8265 0.1170 0.097 Uiso 1 1 calc R . .
C26 C 0.9027(3) 0.8531(2) 0.08050(17) 0.0691(16) Uani 1 1 d . . .
H26A H 0.8944 0.8807 0.0992 0.083 Uiso 1 1 calc R . .
C27 C 0.8521(3) 0.8397(2) 0.04952(16) 0.0645(15) Uani 1 1 d . . .
H27A H 0.8084 0.8575 0.0469 0.077 Uiso 1 1 calc R . .
C28 C 0.8643(3) 0.8002(2) 0.02192(18) 0.0687(15) Uani 1 1 d . . .
C29 C 0.9291(4) 0.7748(3) 0.0268(2) 0.0836(18) Uani 1 1 d . . .
H29A H 0.9391 0.7473 0.0084 0.100 Uiso 1 1 calc R . .
C30 C 0.9786(4) 0.7904(3) 0.0591(2) 0.0815(18) Uani 1 1 d . . .
H30A H 1.0231 0.7737 0.0624 0.098 Uiso 1 1 calc R . .
C31 C 0.8089(4) 0.7838(2) -0.01211(19) 0.0814(19) Uani 1 1 d . . .
C32 C 0.7459(4) 0.8077(2) -0.0181(2) 0.093(2) Uani 1 1 d . . .
H32A H 0.7366 0.8369 -0.0015 0.111 Uiso 1 1 calc R . .
C33 C 0.6955(5) 0.7900(3) -0.0481(2) 0.100(2) Uani 1 1 d . . .
H33A H 0.6508 0.8065 -0.0513 0.120 Uiso 1 1 calc R . .
C34 C 0.7691(5) 0.7274(3) -0.0690(2) 0.094(2) Uani 1 1 d . . .
H34A H 0.7770 0.6994 -0.0874 0.112 Uiso 1 1 calc R . .
C35 C 0.8227(4) 0.7421(3) -0.0395(2) 0.0839(19) Uani 1 1 d . . .
H35A H 0.8671 0.7251 -0.0376 0.101 Uiso 1 1 calc R . .
C36 C 0.6494(4) 0.7275(3) -0.1007(2) 0.099(2) Uani 1 1 d . . .
H36A H 0.6684 0.7135 -0.1277 0.118 Uiso 1 1 calc R . .
H36B H 0.6130 0.7531 -0.1091 0.118 Uiso 1 1 calc R . .
C37 C 0.6174(4) 0.6867(3) -0.07420(19) 0.0812(19) Uani 1 1 d . . .
C38 C 0.6399(3) 0.6371(3) -0.07745(18) 0.0745(17) Uani 1 1 d . . .
H38A H 0.6715 0.6278 -0.0993 0.089 Uiso 1 1 calc R . .
C39 C 0.6159(3) 0.6011(2) -0.04849(18) 0.0683(15) Uani 1 1 d . . .
H39A H 0.6315 0.5673 -0.0509 0.082 Uiso 1 1 calc R . .
C40 C 0.5696(3) 0.6135(2) -0.01630(17) 0.0656(15) Uani 1 1 d . . .
C41 C 0.5465(4) 0.6626(2) -0.01398(18) 0.0737(17) Uani 1 1 d . . .
H41A H 0.5138 0.6719 0.0073 0.088 Uiso 1 1 calc R . .
C42 C 0.5711(4) 0.6988(2) -0.0429(2) 0.085(2) Uani 1 1 d . . .
H42A H 0.5553 0.7325 -0.0407 0.102 Uiso 1 1 calc R . .
C43 C 0.5461(3) 0.5750(2) 0.01554(16) 0.0633(14) Uani 1 1 d . . .
C44 C 0.4797(4) 0.5766(2) 0.03121(17) 0.0711(16) Uani 1 1 d . . .
H44A H 0.4470 0.6014 0.0205 0.085 Uiso 1 1 calc R . .
C45 C 0.4589(3) 0.5424(2) 0.06272(18) 0.0707(15) Uani 1 1 d . . .
H45A H 0.4125 0.5442 0.0734 0.085 Uiso 1 1 calc R . .
C46 C 0.5058(4) 0.5057(2) 0.07848(17) 0.0691(16) Uani 1 1 d . . .
C47 C 0.5727(4) 0.5041(2) 0.06300(17) 0.0682(15) Uani 1 1 d . . .
H47A H 0.6055 0.4795 0.0740 0.082 Uiso 1 1 calc R . .
C48 C 0.5935(3) 0.5379(2) 0.03142(17) 0.0662(15) Uani 1 1 d . . .
H48A H 0.6398 0.5358 0.0206 0.079 Uiso 1 1 calc R . .
S1 S 0.70739(8) 0.68597(6) 0.20502(4) 0.0667(4) Uani 1 1 d U . .
S2 S 0.61618(8) 0.64470(6) 0.13281(5) 0.0728(4) Uani 1 1 d U . .
S3 S 0.73649(9) 0.56153(6) 0.11536(5) 0.0771(4) Uani 1 1 d U . .
S4 S 0.82754(9) 0.60381(7) 0.18670(5) 0.0789(5) Uani 1 1 d U . .
O1 O 0.5943(2) 0.73831(15) 0.26618(12) 0.0733(10) Uani 1 1 d U . .
O2 O 0.6087(2) 0.74224(16) 0.36257(13) 0.0836(12) Uani 1 1 d U . .
O3 O 0.7382(5) 0.7548(4) 0.4154(2) 0.189(3) Uani 1 1 d U . .
O4 O 0.7612(3) 0.6505(2) 0.45994(16) 0.1132(16) Uani 1 1 d U . .
O5 O 0.68688(18) 0.56401(18) 0.42529(12) 0.0757(11) Uani 1 1 d U . .
O6 O 0.7880(3) 0.45983(19) 0.08723(14) 0.0991(14) Uani 1 1 d U . .
O7 O 0.6623(3) 0.40504(14) 0.09855(14) 0.0863(12) Uani 1 1 d U . .
O8 O 0.5412(3) 0.35635(14) 0.13370(12) 0.0794(11) Uani 1 1 d U . .
O9 O 0.4784(2) 0.39644(14) 0.21097(12) 0.0711(10) Uani 1 1 d U . .
O10 O 0.51164(19) 0.45914(13) 0.28525(12) 0.0627(9) Uani 1 1 d U . .
C49 C 0.6964(3) 0.6406(2) 0.16344(17) 0.0682(13) Uani 1 1 d DU . .
C50 C 0.6248(3) 0.7132(2) 0.19583(17) 0.0709(14) Uani 1 1 d DU . .
C51 C 0.5842(3) 0.6938(2) 0.16223(18) 0.0732(15) Uani 1 1 d DU . .
H51A H 0.5384 0.7072 0.1550 0.088 Uiso 1 1 calc R . .
C52 C 0.6040(4) 0.7563(2) 0.22327(19) 0.0815(17) Uani 1 1 d DU . .
H52A H 0.6415 0.7823 0.2239 0.098 Uiso 1 1 calc R . .
H52B H 0.5593 0.7714 0.2109 0.098 Uiso 1 1 calc R . .
C53 C 0.5594(3) 0.7749(2) 0.2921(2) 0.0791(16) Uani 1 1 d DU . .
H53A H 0.5142 0.7856 0.2769 0.095 Uiso 1 1 calc R . .
H53B H 0.5901 0.8047 0.2968 0.095 Uiso 1 1 calc R . .
C54 C 0.5450(4) 0.7506(3) 0.3352(2) 0.0844(18) Uani 1 1 d DU . .
H54A H 0.5123 0.7722 0.3511 0.101 Uiso 1 1 calc R . .
H54B H 0.5210 0.7181 0.3296 0.101 Uiso 1 1 calc R . .
C55 C 0.6322(5) 0.7838(3) 0.3893(3) 0.121(3) Uani 1 1 d DU . .
H55A H 0.5909 0.8006 0.4017 0.146 Uiso 1 1 calc R . .
H55B H 0.6572 0.8085 0.3715 0.146 Uiso 1 1 calc R . .
C56 C 0.6848(4) 0.7632(6) 0.4280(3) 0.211(7) Uani 1 1 d DU . .
H56A H 0.6898 0.7886 0.4515 0.253 Uiso 1 1 calc R . .
H56B H 0.6647 0.7323 0.4404 0.253 Uiso 1 1 calc R . .
C57 C 0.7765(9) 0.7364(5) 0.4602(4) 0.206(6) Uani 1 1 d DU . .
H57A H 0.8272 0.7322 0.4540 0.247 Uiso 1 1 calc R . .
H57B H 0.7745 0.7653 0.4805 0.247 Uiso 1 1 calc R . .
C58 C 0.7577(5) 0.6917(4) 0.4863(3) 0.137(3) Uani 1 1 d DU . .
H58A H 0.7914 0.6881 0.5120 0.164 Uiso 1 1 calc R . .
H58B H 0.7092 0.6953 0.4968 0.164 Uiso 1 1 calc R . .
C59 C 0.7511(3) 0.6060(4) 0.4826(2) 0.105(2) Uani 1 1 d DU . .
H59A H 0.7051 0.6072 0.4968 0.126 Uiso 1 1 calc R . .
H59B H 0.7894 0.6019 0.5057 0.126 Uiso 1 1 calc R . .
C60 C 0.7517(3) 0.5623(3) 0.45178(19) 0.0894(19) Uani 1 1 d DU . .
H60A H 0.7931 0.5645 0.4332 0.107 Uiso 1 1 calc R . .
H60B H 0.7549 0.5304 0.4684 0.107 Uiso 1 1 calc R . .
C61 C 0.6756(3) 0.5274(2) 0.39463(17) 0.0673(14) Uani 1 1 d DU . .
C62 C 0.7218(3) 0.4891(2) 0.38657(19) 0.0745(15) Uani 1 1 d DU . .
H62A H 0.7650 0.4862 0.4038 0.089 Uiso 1 1 calc R . .
C63 C 0.7061(3) 0.4544(2) 0.3534(2) 0.0760(16) Uani 1 1 d DU . .
H63A H 0.7393 0.4288 0.3475 0.091 Uiso 1 1 calc R . .
C64 C 0.6432(3) 0.4570(2) 0.3292(2) 0.0697(14) Uani 1 1 d DU . .
H64A H 0.6331 0.4334 0.3065 0.084 Uiso 1 1 calc R . .
C65 C 0.5931(3) 0.4947(2) 0.33774(16) 0.0600(12) Uani 1 1 d DU . .
C66 C 0.7460(3) 0.6060(2) 0.15625(17) 0.0683(14) Uani 1 1 d DU . .
C67 C 0.8217(4) 0.5361(3) 0.1235(2) 0.0831(17) Uani 1 1 d DU . .
C68 C 0.8621(4) 0.5559(3) 0.1572(2) 0.0887(18) Uani 1 1 d DU . .
H68A H 0.9085 0.5434 0.1643 0.106 Uiso 1 1 calc R . .
C69 C 0.8411(4) 0.4940(3) 0.0933(2) 0.102(2) Uani 1 1 d DU . .
H69A H 0.8524 0.5083 0.0646 0.123 Uiso 1 1 calc R . .
H69B H 0.8842 0.4770 0.1057 0.123 Uiso 1 1 calc R . .
C70 C 0.7754(4) 0.4325(3) 0.1265(2) 0.098(2) Uani 1 1 d DU . .
H70A H 0.7510 0.4542 0.1473 0.118 Uiso 1 1 calc R . .
H70B H 0.8211 0.4213 0.1407 0.118 Uiso 1 1 calc R . .
C71 C 0.7297(4) 0.3880(3) 0.1141(2) 0.097(2) Uani 1 1 d DU . .
H71A H 0.7520 0.3683 0.0911 0.117 Uiso 1 1 calc R . .
H71B H 0.7248 0.3661 0.1399 0.117 Uiso 1 1 calc R . .
C72 C 0.6208(4) 0.3672(2) 0.0772(2) 0.0869(18) Uani 1 1 d DU . .
H72A H 0.6504 0.3488 0.0567 0.104 Uiso 1 1 calc R . .
H72B H 0.5809 0.3829 0.0599 0.104 Uiso 1 1 calc R . .
C73 C 0.5918(4) 0.3308(2) 0.1093(2) 0.0927(19) Uani 1 1 d DU . .
H73A H 0.5690 0.3021 0.0935 0.111 Uiso 1 1 calc R . .
H73B H 0.6307 0.3178 0.1291 0.111 Uiso 1 1 calc R . .
C74 C 0.5222(5) 0.3283(2) 0.1694(2) 0.100(2) Uani 1 1 d DU . .
H74A H 0.5627 0.3269 0.1913 0.120 Uiso 1 1 calc R . .
H74B H 0.5112 0.2935 0.1598 0.120 Uiso 1 1 calc R . .
C75 C 0.4600(4) 0.3497(2) 0.1898(2) 0.094(2) Uani 1 1 d DU . .
H75A H 0.4214 0.3553 0.1671 0.113 Uiso 1 1 calc R . .
H75B H 0.4425 0.3258 0.2115 0.113 Uiso 1 1 calc R . .
C76 C 0.4293(3) 0.4075(2) 0.2426(2) 0.0813(16) Uani 1 1 d DU . .
H76A H 0.4323 0.3815 0.2658 0.098 Uiso 1 1 calc R . .
H76B H 0.3806 0.4068 0.2288 0.098 Uiso 1 1 calc R . .
C77 C 0.4433(3) 0.4585(2) 0.26307(19) 0.0708(15) Uani 1 1 d DU . .
H77A H 0.4411 0.4846 0.2400 0.085 Uiso 1 1 calc R . .
H77B H 0.4064 0.4661 0.2840 0.085 Uiso 1 1 calc R . .
C78 C 0.5270(3) 0.4976(2) 0.31365(16) 0.0576(12) Uani 1 1 d DU . .
C79 C 0.4812(3) 0.5370(2) 0.32065(16) 0.0610(13) Uani 1 1 d DU . .
H79A H 0.4378 0.5399 0.3036 0.073 Uiso 1 1 calc R . .
C80 C 0.4990(3) 0.5729(2) 0.35295(16) 0.0637(14) Uani 1 1 d DU . .
H80A H 0.4668 0.5996 0.3575 0.076 Uiso 1 1 calc R . .
C81 C 0.5609(3) 0.5707(2) 0.37801(15) 0.0629(13) Uani 1 1 d DU . .
H81A H 0.5713 0.5949 0.4002 0.076 Uiso 1 1 calc R . .
C82 C 0.6096(3) 0.5312(2) 0.37026(16) 0.0601(13) Uani 1 1 d DU . .
S5 S 0.64623(8) 0.75069(6) 0.06621(4) 0.0735(4) Uani 1 1 d U . .
S6 S 0.73791(8) 0.79265(6) 0.13713(4) 0.0742(4) Uani 1 1 d U . .
S7 S 0.85816(9) 0.71161(7) 0.11703(5) 0.0861(5) Uani 1 1 d U . .
S8 S 0.76334(10) 0.66725(7) 0.04767(5) 0.0877(5) Uani 1 1 d U . .
O17 O 1.1381(3) 0.7439(3) 0.0860(3) 0.167(3) Uani 1 1 d U . .
O11 O 0.5341(2) 0.8204(2) 0.03625(14) 0.1061(16) Uani 1 1 d U . .
O12 O 0.4952(2) 0.8162(2) -0.05374(14) 0.0961(15) Uani 1 1 d U . .
O13 O 0.5969(2) 0.85338(16) -0.11322(14) 0.0827(12) Uani 1 1 d U . .
O14 O 0.7340(2) 0.83290(16) -0.14638(13) 0.0787(11) Uani 1 1 d U . .
O15 O 0.86405(18) 0.85249(13) -0.09812(10) 0.0589(9) Uani 1 1 d U . .
O16 O 1.0134(3) 0.6798(2) 0.08104(19) 0.1086(16) Uani 1 1 d U . .
O18 O 1.1849(5) 0.8249(4) 0.1392(3) 0.184(4) Uani 1 1 d U . .
O19 O 1.1287(2) 0.9240(2) 0.12943(14) 0.0932(13) Uani 1 1 d U . .
O20 O 1.04883(19) 0.93422(14) 0.04833(11) 0.0660(10) Uani 1 1 d U . .
C83 C 0.7262(3) 0.7474(2) 0.09548(17) 0.0720(14) Uani 1 1 d U . .
C84 C 0.6133(3) 0.8011(2) 0.09555(18) 0.0746(15) Uani 1 1 d U . .
C85 C 0.6568(3) 0.8194(2) 0.12734(18) 0.0730(15) Uani 1 1 d U . .
H85A H 0.6426 0.8471 0.1444 0.088 Uiso 1 1 calc R . .
C86 C 0.5403(4) 0.8182(3) 0.08252(19) 0.0835(17) Uani 1 1 d U . .
H86A H 0.5050 0.7945 0.0935 0.100 Uiso 1 1 calc R . .
H86B H 0.5316 0.8517 0.0951 0.100 Uiso 1 1 calc R . .
C87 C 0.4632(4) 0.8261(3) 0.0205(2) 0.097(2) Uani 1 1 d U . .
H87A H 0.4382 0.8501 0.0390 0.117 Uiso 1 1 calc R . .
H87B H 0.4381 0.7935 0.0209 0.117 Uiso 1 1 calc R . .
C88 C 0.4650(5) 0.8462(5) -0.0269(3) 0.165(5) Uani 1 1 d U . .
H88A H 0.4156 0.8525 -0.0382 0.198 Uiso 1 1 calc R . .
H88B H 0.4906 0.8786 -0.0264 0.198 Uiso 1 1 calc R . .
C89 C 0.4832(4) 0.8251(3) -0.0972(2) 0.102(2) Uani 1 1 d U . .
H89A H 0.4322 0.8331 -0.1024 0.122 Uiso 1 1 calc R . .
H89B H 0.4922 0.7935 -0.1131 0.122 Uiso 1 1 calc R . .
C90 C 0.5243(3) 0.8648(3) -0.1169(2) 0.0864(19) Uani 1 1 d U . .
H90A H 0.5090 0.8684 -0.1482 0.104 Uiso 1 1 calc R . .
H90B H 0.5156 0.8970 -0.1021 0.104 Uiso 1 1 calc R . .
C91 C 0.6386(3) 0.8899(3) -0.1341(2) 0.0877(18) Uani 1 1 d U . .
H91A H 0.6271 0.9237 -0.1230 0.105 Uiso 1 1 calc R . .
H91B H 0.6271 0.8894 -0.1660 0.105 Uiso 1 1 calc R . .
C92 C 0.7158(3) 0.8797(3) -0.1254(2) 0.0826(17) Uani 1 1 d U . .
H92A H 0.7442 0.9075 -0.1370 0.099 Uiso 1 1 calc R . .
H92B H 0.7267 0.8774 -0.0935 0.099 Uiso 1 1 calc R . .
C93 C 0.8008(3) 0.8335(3) -0.16527(18) 0.0771(17) Uani 1 1 d U . .
H93A H 0.8104 0.8679 -0.1757 0.092 Uiso 1 1 calc R . .
H93B H 0.7991 0.8110 -0.1910 0.092 Uiso 1 1 calc R . .
C94 C 0.8604(3) 0.8176(2) -0.13421(16) 0.0651(14) Uani 1 1 d U . .
H94A H 0.8518 0.7833 -0.1234 0.078 Uiso 1 1 calc R . .
H94B H 0.9058 0.8177 -0.1492 0.078 Uiso 1 1 calc R . .
C95 C 0.9226(3) 0.8523(2) -0.07072(15) 0.0558(12) Uani 1 1 d U . .
C96 C 0.9795(3) 0.8190(2) -0.07300(17) 0.0650(14) Uani 1 1 d U . .
H96A H 0.9776 0.7929 -0.0941 0.078 Uiso 1 1 calc R . .
C97 C 1.0400(3) 0.8241(2) -0.04391(18) 0.0717(15) Uani 1 1 d U . .
H97A H 1.0785 0.8014 -0.0456 0.086 Uiso 1 1 calc R . .
C98 C 1.0432(3) 0.8610(2) -0.01383(17) 0.0623(13) Uani 1 1 d U . .
H98A H 1.0847 0.8646 0.0049 0.075 Uiso 1 1 calc R . .
C99 C 0.9855(3) 0.89442(19) -0.00980(15) 0.0530(11) Uani 1 1 d U . .
C100 C 0.7759(3) 0.7129(2) 0.08782(18) 0.0738(14) Uani 1 1 d U . .
C101 C 0.8887(4) 0.6644(3) 0.0890(3) 0.0953(19) Uani 1 1 d U . .
C102 C 0.8500(4) 0.6421(3) 0.0559(3) 0.0986(19) Uani 1 1 d U . .
H10B H 0.8676 0.6156 0.0387 0.118 Uiso 1 1 calc R . .
C103 C 0.9663(5) 0.6438(4) 0.0958(4) 0.131(3) Uani 1 1 d U . .
H10D H 0.9772 0.6367 0.1272 0.157 Uiso 1 1 calc R . .
H10E H 0.9712 0.6122 0.0792 0.157 Uiso 1 1 calc R . .
C104 C 1.0862(5) 0.6634(4) 0.0828(4) 0.138(3) Uani 1 1 d U . .
H10M H 1.0897 0.6302 0.0684 0.165 Uiso 1 1 calc R . .
H10N H 1.1040 0.6599 0.1136 0.165 Uiso 1 1 calc R . .
C105 C 1.1299(6) 0.7005(4) 0.0602(5) 0.171(5) Uani 1 1 d U . .
H10L H 1.1771 0.6859 0.0550 0.205 Uiso 1 1 calc R . .
H10O H 1.1065 0.7091 0.0314 0.205 Uiso 1 1 calc R . .
C106 C 1.2002(6) 0.7457(5) 0.1096(6) 0.212(7) Uani 1 1 d U . .
H10J H 1.2396 0.7392 0.0901 0.254 Uiso 1 1 calc R . .
H10K H 1.2009 0.7189 0.1320 0.254 Uiso 1 1 calc R . .
C107 C 1.2113(9) 0.7933(8) 0.1307(10) 0.356(19) Uani 1 1 d U . .
H10P H 1.2343 0.7831 0.1592 0.427 Uiso 1 1 calc R . .
H10Q H 1.2504 0.8074 0.1141 0.427 Uiso 1 1 calc R . .
C108 C 1.1971(5) 0.8628(5) 0.1692(3) 0.145(3) Uani 1 1 d U . .
H10F H 1.2433 0.8574 0.1854 0.173 Uiso 1 1 calc R . .
H10G H 1.1593 0.8630 0.1905 0.173 Uiso 1 1 calc R . .
C109 C 1.1979(4) 0.9122(4) 0.1456(3) 0.132(3) Uani 1 1 d U . .
H10H H 1.2157 0.9388 0.1659 0.159 Uiso 1 1 calc R . .
H10I H 1.2301 0.9102 0.1211 0.159 Uiso 1 1 calc R . .
C110 C 1.1259(3) 0.9685(3) 0.1027(2) 0.0895(19) Uani 1 1 d U . .
H11B H 1.1623 0.9667 0.0805 0.107 Uiso 1 1 calc R . .
H11C H 1.1356 0.9985 0.1211 0.107 Uiso 1 1 calc R . .
C111 C 1.0551(3) 0.9721(2) 0.08115(18) 0.0771(16) Uani 1 1 d U . .
H11D H 1.0184 0.9673 0.1028 0.092 Uiso 1 1 calc R . .
H11E H 1.0483 1.0057 0.0677 0.092 Uiso 1 1 calc R . .
C112 C 0.9874(3) 0.9326(2) 0.02301(17) 0.0621(13) Uani 1 1 d U . .
C113 C 0.9285(3) 0.9639(2) 0.02686(17) 0.0630(13) Uani 1 1 d U . .
H11F H 0.9299 0.9898 0.0482 0.076 Uiso 1 1 calc R . .
C114 C 0.8688(3) 0.9573(2) -0.00007(18) 0.0661(14) Uani 1 1 d U . .
H11G H 0.8287 0.9782 0.0037 0.079 Uiso 1 1 calc R . .
C115 C 0.8652(3) 0.9216(2) -0.03217(16) 0.0592(13) Uani 1 1 d U . .
H11H H 0.8234 0.9179 -0.0506 0.071 Uiso 1 1 calc R . .
C116 C 0.9246(3) 0.89026(19) -0.03752(15) 0.0514(11) Uani 1 1 d U . .
P1 P 0.37708(15) 0.96274(11) 0.07947(8) 0.1190(8) Uani 1 1 d D . .
F1 F 0.3964(3) 0.9484(2) 0.03094(18) 0.153(2) Uani 1 1 d D . .
F2 F 0.4303(3) 1.0060(2) 0.0779(2) 0.166(2) Uani 1 1 d D . .
F3 F 0.3369(4) 0.9114(3) 0.0810(2) 0.200(3) Uani 1 1 d D . .
F4 F 0.4432(5) 0.9293(3) 0.0955(3) 0.211(3) Uani 1 1 d D . .
F5 F 0.3603(4) 0.9733(3) 0.1272(2) 0.197(3) Uani 1 1 d D . .
F6 F 0.3156(3) 0.9902(3) 0.0608(2) 0.165(2) Uani 1 1 d D . .
P3 P 0.30512(18) 0.83039(12) 0.30432(9) 0.1356(9) Uani 1 1 d D . .
F13 F 0.2593(6) 0.8548(4) 0.3372(3) 0.277(5) Uani 1 1 d D . .
F14 F 0.2544(9) 0.8415(9) 0.2704(4) 0.473(13) Uani 1 1 d D . .
F15 F 0.3630(7) 0.8207(7) 0.3439(5) 0.380(10) Uani 1 1 d D . .
F16 F 0.3493(9) 0.8748(5) 0.2942(6) 0.417(11) Uani 1 1 d D . .
F17 F 0.3548(14) 0.7998(8) 0.2773(8) 0.61(2) Uani 1 1 d D . .
F18 F 0.2731(9) 0.7838(4) 0.3182(4) 0.322(7) Uani 1 1 d D . .
Cl1 Cl 0.72746(9) 0.89233(7) 0.25556(6) 0.0910(5) Uani 1 1 d D . .
O21 O 0.8004(2) 0.8914(2) 0.27514(18) 0.1104(17) Uani 1 1 d D . .
O22 O 0.7284(3) 0.8667(2) 0.21455(15) 0.1067(16) Uani 1 1 d D . .
O23 O 0.7065(3) 0.94332(19) 0.25124(18) 0.1069(15) Uani 1 1 d D . .
O24 O 0.6847(2) 0.86525(18) 0.28399(16) 0.0981(14) Uani 1 1 d D . .
Cl2 Cl 0.0314(8) 0.5778(3) 0.2275(4) 0.279(12) Uani 0.441(14) 1 d PD A 1
O25 O 0.0241(13) 0.5909(9) 0.2737(5) 0.216(11) Uani 0.441(14) 1 d PDU A 1
O26 O -0.0118(8) 0.6114(5) 0.2029(5) 0.125(6) Uani 0.441(14) 1 d PDU A 1
O27 O 0.0184(14) 0.5292(5) 0.2178(10) 0.225(12) Uani 0.441(14) 1 d PDU A 1
O28 O 0.1062(11) 0.5879(13) 0.2210(13) 0.33(2) Uani 0.441(14) 1 d PDU A 1
Cl3 Cl 0.0504(5) 0.5836(6) 0.2149(6) 0.274(8) Uani 0.559(14) 1 d PD A 2
O29 O -0.0200(7) 0.5837(8) 0.2327(7) 0.218(11) Uani 0.559(14) 1 d PDU A 2
O30 O 0.0671(15) 0.6314(6) 0.1935(8) 0.265(12) Uani 0.559(14) 1 d PDU A 2
O31 O 0.0528(15) 0.5460(8) 0.1831(8) 0.303(18) Uani 0.559(14) 1 d PDU A 2
O32 O 0.1036(15) 0.5770(12) 0.2497(8) 0.316(19) Uani 0.559(14) 1 d PDU A 2
Cl4 Cl 0.4024(5) 0.6877(3) 0.0949(3) 0.101(2) Uani 0.580(13) 1 d PD B 1
O33 O 0.4162(8) 0.6437(4) 0.1232(5) 0.164(6) Uani 0.580(13) 1 d PD B 1
O34 O 0.4717(7) 0.6952(7) 0.0754(5) 0.101(5) Uani 0.580(13) 1 d PDU B 1
O35 O 0.3951(8) 0.7285(4) 0.1213(5) 0.140(5) Uani 0.580(13) 1 d PDU B 1
O36 O 0.3542(9) 0.6731(9) 0.0611(8) 0.193(11) Uani 0.580(13) 1 d PDU B 1
Cl5 Cl 0.3847(8) 0.6963(6) 0.0792(6) 0.149(6) Uani 0.420(13) 1 d PD B 2
O37 O 0.3359(12) 0.6674(9) 0.1044(8) 0.215(13) Uani 0.420(13) 1 d PDU B 2
O38 O 0.4592(10) 0.6881(11) 0.0915(6) 0.126(9) Uani 0.420(13) 1 d PDU B 2
O39 O 0.3671(8) 0.7459(5) 0.0826(9) 0.144(8) Uani 0.420(13) 1 d PDU B 2
O40 O 0.3784(12) 0.6829(11) 0.0338(6) 0.164(10) Uani 0.420(13) 1 d PDU B 2
N1S N 0.6913(4) 0.9044(3) 0.0410(2) 0.109(2) Uani 1 1 d . . .
C1S C 0.6428(5) 0.9240(4) 0.0326(3) 0.119(3) Uani 1 1 d . . .
C2S C 0.5763(5) 0.9555(5) 0.0276(4) 0.180(5) Uani 1 1 d . . .
H2SA H 0.5377 0.9389 0.0424 0.270 Uiso 1 1 calc R . .
H2SB H 0.5626 0.9594 -0.0036 0.270 Uiso 1 1 calc R . .
H2SC H 0.5853 0.9886 0.0407 0.270 Uiso 1 1 calc R . .
N2S N 0.2952(7) 0.5391(5) 0.2790(5) 0.201(6) Uani 1 1 d . . .
C3S C 0.2487(8) 0.5156(6) 0.2719(4) 0.161(5) Uani 1 1 d . . .
C4S C 0.1876(12) 0.4812(7) 0.2631(6) 0.284(11) Uani 1 1 d . . .
H4SA H 0.1480 0.4914 0.2807 0.426 Uiso 1 1 calc R . .
H4SB H 0.2018 0.4468 0.2708 0.426 Uiso 1 1 calc R . .
H4SC H 0.1726 0.4826 0.2319 0.426 Uiso 1 1 calc R . .
N3S N 0.8912(3) 0.5469(2) 0.3693(2) 0.0840(15) Uani 1 1 d . . .
C5S C 0.9184(4) 0.5183(3) 0.3507(3) 0.100(2) Uani 1 1 d . . .
C6S C 0.9557(9) 0.4828(6) 0.3255(6) 0.275(11) Uani 1 1 d . . .
H6SA H 0.9290 0.4769 0.2976 0.412 Uiso 1 1 calc R . .
H6SB H 0.9607 0.4513 0.3417 0.412 Uiso 1 1 calc R . .
H6SC H 1.0029 0.4960 0.3198 0.412 Uiso 1 1 calc R . .
N4S N 0.4453(4) 0.6579(3) 0.2571(2) 0.116(2) Uani 1 1 d . . .
C7S C 0.4067(6) 0.6798(5) 0.2396(3) 0.152(5) Uani 1 1 d . . .
C8S C 0.3593(14) 0.7143(12) 0.2212(5) 0.45(3) Uani 1 1 d . . .
H8SA H 0.3307 0.6983 0.1974 0.676 Uiso 1 1 calc R . .
H8SB H 0.3856 0.7426 0.2096 0.676 Uiso 1 1 calc R . .
H8SC H 0.3280 0.7264 0.2436 0.676 Uiso 1 1 calc R . .

loop_
_atom_site_aniso_label
_atom_site_aniso_U_11
_atom_site_aniso_U_22
_atom_site_aniso_U_33
_atom_site_aniso_U_23
_atom_site_aniso_U_13
_atom_site_aniso_U_12
N1 0.084(3) 0.052(3) 0.054(2) -0.008(2) -0.002(2) -0.015(2)
N2 0.070(3) 0.073(3) 0.047(2) 0.007(2) 0.003(2) -0.025(3)
N3 0.071(3) 0.096(4) 0.050(3) 0.020(3) 0.001(2) -0.023(3)
N4 0.136(6) 0.083(4) 0.053(3) 0.021(3) -0.028(3) -0.037(4)
C1 0.102(4) 0.059(3) 0.053(3) -0.010(3) -0.015(3) -0.016(3)
C2 0.071(4) 0.070(4) 0.065(3) -0.002(3) -0.005(3) -0.005(3)
C3 0.060(3) 0.061(3) 0.057(3) -0.005(3) -0.006(2) 0.000(3)
C4 0.062(3) 0.046(3) 0.045(3) 0.001(2) 0.001(2) -0.010(2)
C5 0.075(3) 0.054(3) 0.050(3) 0.009(2) 0.003(3) 0.005(3)
C6 0.086(4) 0.048(3) 0.051(3) -0.002(2) -0.009(3) 0.002(3)
C7 0.052(3) 0.053(3) 0.043(3) 0.008(2) 0.005(2) -0.007(2)
C8 0.064(3) 0.055(3) 0.044(3) 0.002(2) 0.001(2) -0.009(3)
C9 0.075(4) 0.060(3) 0.049(3) 0.002(2) 0.005(3) -0.013(3)
C10 0.050(3) 0.093(5) 0.053(3) 0.015(3) 0.002(2) -0.013(3)
C11 0.064(3) 0.064(3) 0.053(3) 0.006(3) 0.007(3) -0.008(3)
C12 0.086(4) 0.112(5) 0.056(3) -0.003(3) -0.015(3) -0.039(4)
C13 0.075(4) 0.090(5) 0.041(3) 0.010(3) -0.016(3) -0.032(3)
C14 0.082(4) 0.089(5) 0.063(4) -0.013(3) 0.009(3) -0.024(4)
C15 0.078(4) 0.063(4) 0.067(3) 0.000(3) 0.005(3) -0.011(3)
C16 0.059(3) 0.066(3) 0.049(3) 0.002(3) -0.014(2) -0.013(3)
C17 0.054(3) 0.084(4) 0.080(4) 0.029(3) -0.002(3) -0.011(3)
C18 0.069(4) 0.091(5) 0.080(4) 0.035(4) -0.021(3) -0.020(3)
C19 0.060(3) 0.059(3) 0.045(3) 0.003(2) -0.009(2) -0.015(3)
C20 0.114(5) 0.068(4) 0.051(3) 0.008(3) -0.002(3) 0.018(4)
C21 0.133(6) 0.055(4) 0.054(3) 0.007(3) 0.000(4) 0.000(4)
C22 0.066(3) 0.073(4) 0.058(3) 0.008(3) -0.014(3) -0.022(3)
C23 0.066(4) 0.102(5) 0.086(4) 0.030(4) 0.010(3) 0.005(4)
C24 0.083(4) 0.079(4) 0.080(4) 0.026(3) 0.013(3) 0.005(3)
C25 0.078(4) 0.096(5) 0.067(4) 0.021(3) -0.012(3) -0.025(4)
C26 0.078(4) 0.081(4) 0.049(3) 0.008(3) 0.014(3) -0.028(3)
C27 0.068(3) 0.080(4) 0.046(3) 0.013(3) 0.009(3) -0.021(3)
C28 0.085(4) 0.067(4) 0.054(3) 0.014(3) -0.001(3) -0.014(3)
C29 0.111(5) 0.076(4) 0.062(4) 0.006(3) -0.009(4) -0.011(4)
C30 0.082(4) 0.092(5) 0.072(4) 0.022(4) 0.005(3) -0.005(4)
C31 0.120(6) 0.066(4) 0.057(3) 0.020(3) -0.011(4) -0.025(4)
C32 0.130(6) 0.056(4) 0.086(5) 0.023(3) -0.043(4) -0.016(4)
C33 0.142(7) 0.065(4) 0.088(5) 0.017(4) -0.051(5) -0.018(4)
C34 0.141(7) 0.088(5) 0.051(4) 0.004(3) 0.002(4) -0.044(5)
C35 0.107(5) 0.084(5) 0.061(4) 0.009(3) 0.010(4) -0.027(4)
C36 0.136(6) 0.091(5) 0.065(4) 0.019(3) -0.039(4) -0.029(4)
C37 0.120(5) 0.073(4) 0.048(3) 0.007(3) -0.026(4) -0.018(4)
C38 0.087(4) 0.088(5) 0.046(3) 0.000(3) -0.017(3) -0.015(3)
C39 0.090(4) 0.057(3) 0.055(3) 0.003(3) -0.023(3) -0.014(3)
C40 0.086(4) 0.062(4) 0.047(3) -0.005(3) -0.019(3) -0.008(3)
C41 0.113(5) 0.056(4) 0.050(3) 0.004(3) -0.024(3) 0.004(3)
C42 0.135(6) 0.049(3) 0.066(4) 0.004(3) -0.038(4) -0.003(4)
C43 0.082(4) 0.061(3) 0.045(3) -0.006(2) -0.013(3) -0.007(3)
C44 0.091(5) 0.069(4) 0.052(3) -0.003(3) -0.012(3) -0.002(3)
C45 0.080(4) 0.071(4) 0.059(3) -0.005(3) -0.012(3) -0.010(3)
C46 0.105(5) 0.055(3) 0.045(3) -0.006(2) -0.017(3) -0.014(3)
C47 0.105(5) 0.048(3) 0.052(3) -0.008(3) -0.007(3) -0.002(3)
C48 0.097(4) 0.052(3) 0.049(3) -0.005(3) -0.005(3) 0.000(3)
S1 0.0837(10) 0.0705(9) 0.0461(7) 0.0011(6) 0.0058(6) -0.0219(7)
S2 0.0740(9) 0.0874(11) 0.0564(8) 0.0024(7) -0.0021(7) -0.0223(8)
S3 0.0872(10) 0.0855(11) 0.0585(8) -0.0114(7) 0.0020(7) -0.0168(8)
S4 0.0817(10) 0.0905(11) 0.0634(9) -0.0022(8) -0.0070(7) -0.0149(8)
O1 0.090(3) 0.072(2) 0.060(2) 0.0087(18) 0.0240(19) -0.012(2)
O2 0.103(3) 0.082(3) 0.068(2) 0.004(2) 0.028(2) -0.023(2)
O3 0.198(7) 0.255(10) 0.115(5) -0.019(5) 0.019(5) -0.079(7)
O4 0.110(4) 0.159(5) 0.069(3) -0.012(3) -0.020(3) -0.025(4)
O5 0.048(2) 0.127(3) 0.052(2) 0.017(2) -0.0016(16) 0.000(2)
O6 0.128(4) 0.098(3) 0.072(3) -0.013(2) 0.007(3) -0.004(3)
O7 0.118(3) 0.055(2) 0.082(3) -0.002(2) -0.029(2) 0.011(2)
O8 0.128(3) 0.051(2) 0.056(2) 0.0054(18) -0.024(2) -0.007(2)
O9 0.092(3) 0.060(2) 0.060(2) -0.0021(17) -0.0044(19) -0.020(2)
O10 0.063(2) 0.061(2) 0.065(2) 0.0063(17) 0.0057(17) 0.0039(17)
C49 0.082(3) 0.072(4) 0.051(3) 0.003(3) 0.004(3) -0.024(3)
C50 0.094(4) 0.068(4) 0.051(3) 0.015(2) 0.017(3) -0.024(3)
C51 0.072(3) 0.083(4) 0.066(3) 0.018(3) 0.010(3) -0.014(3)
C52 0.103(5) 0.075(4) 0.068(3) 0.016(3) 0.023(3) -0.014(3)
C53 0.081(4) 0.077(4) 0.081(4) 0.004(3) 0.028(3) -0.012(3)
C54 0.092(4) 0.084(4) 0.080(4) -0.007(3) 0.034(3) -0.017(4)
C55 0.165(7) 0.088(5) 0.116(6) -0.033(4) 0.058(4) -0.056(5)
C56 0.058(5) 0.43(2) 0.144(8) -0.153(9) 0.018(4) -0.072(7)
C57 0.299(17) 0.164(8) 0.145(9) -0.041(6) -0.082(10) -0.009(10)
C58 0.100(6) 0.210(8) 0.098(6) -0.052(5) -0.026(5) -0.009(7)
C59 0.056(4) 0.205(7) 0.053(4) 0.013(4) -0.007(3) -0.021(4)
C60 0.056(3) 0.155(6) 0.056(3) 0.030(3) -0.006(3) -0.010(4)
C61 0.051(3) 0.101(4) 0.051(3) 0.020(3) 0.010(2) -0.001(3)
C62 0.043(3) 0.105(5) 0.075(4) 0.041(3) -0.002(3) 0.004(3)
C63 0.059(3) 0.083(4) 0.087(4) 0.022(3) 0.010(3) 0.008(3)
C64 0.057(3) 0.070(4) 0.083(4) 0.020(3) 0.011(3) 0.003(3)
C65 0.055(3) 0.073(3) 0.053(3) 0.014(2) 0.017(2) 0.005(2)
C66 0.076(3) 0.075(4) 0.054(3) -0.007(3) -0.003(3) -0.016(3)
C67 0.086(4) 0.091(4) 0.073(4) -0.001(3) 0.012(3) -0.010(3)
C68 0.088(4) 0.103(5) 0.075(4) 0.006(3) 0.003(3) -0.004(4)
C69 0.111(5) 0.120(6) 0.077(4) -0.011(4) 0.022(4) -0.002(4)
C70 0.119(5) 0.086(5) 0.088(5) 0.006(4) -0.017(4) -0.001(4)
C71 0.127(5) 0.071(4) 0.090(5) -0.004(3) -0.025(4) 0.014(4)
C72 0.124(5) 0.062(4) 0.072(4) -0.011(3) -0.018(3) 0.005(3)
C73 0.145(6) 0.057(4) 0.073(4) -0.014(3) -0.027(4) 0.003(4)
C74 0.195(8) 0.051(4) 0.053(3) 0.004(3) -0.009(4) 0.000(4)
C75 0.154(6) 0.066(4) 0.060(4) 0.006(3) -0.020(3) -0.041(4)
C76 0.078(4) 0.080(4) 0.086(4) 0.007(3) -0.003(3) -0.011(3)
C77 0.058(3) 0.085(4) 0.069(3) 0.001(3) 0.003(3) -0.001(3)
C78 0.055(3) 0.071(3) 0.047(3) 0.015(2) 0.013(2) 0.002(2)
C79 0.053(3) 0.080(4) 0.050(3) 0.005(2) 0.006(2) 0.007(3)
C80 0.054(3) 0.090(4) 0.048(3) 0.001(3) 0.010(2) 0.015(3)
C81 0.060(3) 0.089(4) 0.041(3) 0.005(2) 0.008(2) 0.003(3)
C82 0.049(3) 0.081(4) 0.051(3) 0.024(2) 0.011(2) 0.004(2)
S5 0.0749(9) 0.1011(12) 0.0438(7) 0.0046(7) -0.0031(6) -0.0174(8)
S6 0.0800(10) 0.0919(11) 0.0503(8) 0.0104(7) -0.0026(7) -0.0330(8)
S7 0.0780(10) 0.1015(13) 0.0780(10) 0.0240(9) -0.0049(8) -0.0174(9)
S8 0.1027(12) 0.0934(12) 0.0674(9) 0.0129(8) 0.0079(8) -0.0108(10)
O17 0.085(4) 0.131(5) 0.286(10) -0.037(6) 0.032(5) 0.001(4)
O11 0.080(3) 0.178(5) 0.059(2) -0.011(3) -0.008(2) 0.009(3)
O12 0.067(3) 0.156(5) 0.065(3) 0.023(3) 0.002(2) 0.015(3)
O13 0.066(2) 0.091(3) 0.091(3) 0.026(2) 0.003(2) 0.006(2)
O14 0.063(2) 0.094(3) 0.079(3) 0.001(2) 0.0009(19) -0.001(2)
O15 0.059(2) 0.070(2) 0.0486(19) -0.0044(16) 0.0109(15) -0.0015(17)
O16 0.089(3) 0.100(4) 0.138(4) 0.018(3) 0.015(3) 0.000(3)
O18 0.169(7) 0.192(7) 0.183(7) -0.045(6) -0.082(6) 0.093(6)
O19 0.063(2) 0.146(4) 0.071(3) -0.017(3) 0.007(2) -0.026(3)
O20 0.071(2) 0.076(2) 0.053(2) -0.0140(17) 0.0196(17) -0.0193(19)
C83 0.077(3) 0.088(4) 0.051(3) 0.012(3) 0.003(3) -0.020(3)
C84 0.084(4) 0.090(4) 0.049(3) 0.015(3) 0.003(3) -0.018(3)
C85 0.087(4) 0.081(4) 0.052(3) 0.009(3) 0.001(3) -0.028(3)
C86 0.089(4) 0.098(5) 0.063(3) 0.009(3) 0.002(3) -0.015(3)
C87 0.073(4) 0.132(6) 0.086(4) -0.025(4) 0.004(3) 0.008(4)
C88 0.126(7) 0.283(14) 0.083(5) -0.028(6) -0.025(5) 0.097(8)
C89 0.082(4) 0.148(7) 0.076(4) 0.021(4) 0.002(3) -0.009(4)
C90 0.059(3) 0.125(6) 0.074(4) 0.016(4) -0.010(3) 0.010(3)
C91 0.082(4) 0.077(4) 0.104(5) 0.017(4) 0.001(4) 0.004(3)
C92 0.074(4) 0.086(4) 0.088(4) 0.003(3) 0.008(3) -0.001(3)
C93 0.068(4) 0.112(5) 0.051(3) 0.010(3) 0.010(2) -0.006(3)
C94 0.065(3) 0.080(4) 0.051(3) -0.007(3) 0.013(2) -0.006(3)
C95 0.056(3) 0.072(3) 0.041(3) 0.004(2) 0.014(2) -0.002(2)
C96 0.075(3) 0.068(4) 0.054(3) -0.016(3) 0.016(2) 0.008(3)
C97 0.065(3) 0.087(4) 0.064(3) -0.013(3) 0.011(3) 0.019(3)
C98 0.054(3) 0.080(4) 0.054(3) -0.002(3) 0.013(2) 0.003(3)
C99 0.061(3) 0.058(3) 0.042(3) 0.000(2) 0.023(2) -0.005(2)
C100 0.086(4) 0.085(4) 0.050(3) 0.016(3) 0.002(3) -0.016(3)
C101 0.093(4) 0.095(5) 0.097(5) 0.048(4) -0.011(4) -0.020(3)
C102 0.118(5) 0.083(5) 0.097(5) 0.021(3) 0.024(4) -0.001(4)
C103 0.107(5) 0.116(6) 0.170(9) 0.056(6) 0.019(5) -0.002(4)
C104 0.097(5) 0.125(7) 0.194(10) 0.000(7) 0.033(6) 0.019(5)
C105 0.107(7) 0.149(9) 0.262(14) -0.031(8) 0.077(7) -0.004(6)
C106 0.093(7) 0.169(10) 0.37(2) -0.058(11) 0.005(8) 0.035(8)
C107 0.152(13) 0.25(2) 0.65(5) -0.22(2) -0.18(2) 0.096(12)
C108 0.101(6) 0.243(10) 0.088(6) -0.023(5) -0.013(5) 0.041(7)
C109 0.073(5) 0.208(8) 0.114(7) -0.044(6) -0.016(4) -0.009(6)
C110 0.078(4) 0.120(5) 0.074(4) -0.027(3) 0.033(3) -0.040(4)
C111 0.081(4) 0.091(4) 0.061(3) -0.017(3) 0.022(3) -0.032(3)
C112 0.071(3) 0.068(3) 0.050(3) -0.001(2) 0.021(2) -0.017(3)
C113 0.077(3) 0.056(3) 0.059(3) -0.012(2) 0.031(3) -0.004(3)
C114 0.072(3) 0.064(3) 0.065(3) -0.004(3) 0.028(3) -0.002(3)
C115 0.065(3) 0.064(3) 0.050(3) 0.001(2) 0.022(2) 0.001(2)
C116 0.054(3) 0.058(3) 0.044(3) 0.003(2) 0.022(2) -0.001(2)
P1 0.1064(17) 0.134(2) 0.1178(18) -0.0276(15) 0.0169(14) -0.0328(16)
F1 0.164(5) 0.162(5) 0.137(4) -0.027(4) 0.040(4) -0.034(4)
F2 0.154(5) 0.167(5) 0.181(5) -0.052(4) 0.041(4) -0.053(4)
F3 0.252(8) 0.220(7) 0.133(4) -0.031(4) 0.057(5) -0.119(6)
F4 0.222(8) 0.217(8) 0.196(7) -0.004(6) 0.013(6) 0.004(7)
F5 0.221(7) 0.216(7) 0.161(5) -0.083(5) 0.080(5) -0.076(5)
F6 0.120(4) 0.199(6) 0.180(6) -0.021(5) 0.031(4) 0.019(4)
P3 0.165(3) 0.139(2) 0.1043(17) 0.0310(16) 0.0292(18) -0.007(2)
F13 0.339(13) 0.270(11) 0.235(10) -0.031(8) 0.142(10) 0.029(9)
F14 0.39(2) 0.81(4) 0.203(11) 0.087(17) -0.147(13) 0.05(2)
F15 0.282(14) 0.41(2) 0.44(2) 0.256(18) 0.002(15) -0.014(14)
F16 0.367(18) 0.313(17) 0.58(3) 0.226(19) 0.09(2) -0.073(14)
F17 0.86(5) 0.49(3) 0.52(3) 0.07(3) 0.33(4) 0.43(4)
F18 0.51(2) 0.210(10) 0.262(11) 0.037(9) 0.164(14) -0.020(11)
Cl1 0.0862(11) 0.0880(12) 0.1009(12) -0.0232(9) 0.0250(9) -0.0239(9)
O21 0.075(3) 0.117(4) 0.141(4) -0.045(3) 0.015(3) -0.028(3)
O22 0.115(4) 0.112(4) 0.094(3) -0.041(3) 0.004(3) -0.032(3)
O23 0.106(4) 0.089(4) 0.127(4) 0.005(3) 0.026(3) -0.003(3)
O24 0.079(3) 0.107(4) 0.109(3) 0.001(3) 0.007(2) -0.040(3)
Cl2 0.43(2) 0.101(6) 0.273(13) -0.104(7) -0.287(16) 0.139(10)
O25 0.19(2) 0.29(3) 0.173(19) 0.006(18) 0.004(16) 0.099(19)
O26 0.117(12) 0.093(10) 0.161(14) 0.020(9) -0.029(10) 0.028(8)
O27 0.20(2) 0.095(14) 0.37(3) 0.049(18) -0.04(2) -0.030(13)
O28 0.25(3) 0.28(3) 0.43(5) 0.18(3) -0.13(3) -0.03(3)
Cl3 0.130(7) 0.268(17) 0.42(2) 0.004(15) -0.006(10) 0.008(9)
O29 0.173(15) 0.23(2) 0.24(2) -0.068(16) -0.116(15) 0.135(15)
O30 0.30(3) 0.123(13) 0.37(3) 0.036(15) 0.00(2) -0.008(15)
O31 0.38(4) 0.103(14) 0.41(4) -0.07(2) -0.10(3) -0.016(17)
O32 0.33(3) 0.36(4) 0.24(3) -0.02(2) -0.12(3) 0.16(3)
Cl4 0.066(4) 0.110(4) 0.127(4) -0.039(3) 0.011(3) 0.002(3)
O33 0.203(14) 0.080(7) 0.210(14) 0.036(8) 0.025(11) 0.020(8)
O34 0.075(6) 0.153(10) 0.079(11) -0.039(8) 0.034(6) -0.008(6)
O35 0.188(12) 0.096(8) 0.144(10) -0.044(7) 0.091(9) -0.009(8)
O36 0.096(12) 0.22(2) 0.26(2) -0.12(2) -0.059(16) 0.000(11)
Cl5 0.080(7) 0.154(9) 0.212(15) -0.040(9) 0.002(8) 0.002(6)
O37 0.20(2) 0.24(2) 0.20(2) 0.12(2) -0.030(17) -0.101(19)
O38 0.089(18) 0.23(2) 0.055(12) -0.048(13) -0.009(10) 0.025(15)
O39 0.094(10) 0.088(11) 0.26(2) 0.008(12) 0.070(12) 0.012(8)
O40 0.111(16) 0.24(2) 0.141(17) -0.042(17) -0.030(12) 0.008(15)
N1S 0.103(5) 0.106(5) 0.117(5) -0.017(4) -0.005(4) -0.021(4)
C1S 0.076(5) 0.133(8) 0.143(7) 0.046(6) -0.041(5) -0.043(5)
C2S 0.094(7) 0.237(14) 0.208(12) 0.066(11) 0.002(7) 0.005(8)
N2S 0.171(10) 0.165(10) 0.258(13) -0.080(9) -0.080(10) 0.043(8)
C3S 0.148(11) 0.168(12) 0.158(10) -0.033(9) -0.072(9) 0.044(9)
C4S 0.35(3) 0.248(19) 0.232(18) 0.032(14) -0.161(19) 0.066(19)
N3S 0.057(3) 0.090(4) 0.105(4) 0.013(3) 0.003(3) -0.004(3)
C5S 0.089(5) 0.087(5) 0.120(6) -0.016(5) -0.027(5) 0.008(4)
C6S 0.286(19) 0.235(16) 0.287(19) -0.137(15) -0.154(16) 0.166(15)
N4S 0.091(5) 0.157(7) 0.100(5) -0.016(4) -0.001(4) 0.045(5)
C7S 0.103(7) 0.251(14) 0.104(7) 0.003(8) 0.031(6) 0.074(8)
C8S 0.45(4) 0.76(6) 0.147(13) 0.11(2) 0.072(17) 0.44(4)

loop_
_atom_type_symbol
_atom_type_description
_atom_type_scat_dispersion_real
_atom_type_scat_dispersion_imag
_atom_type_scat_source
C C 0.0181 0.0091 'International Tables Vol C Tables 4.2.6.8 and 6.1.1.4'
H H 0.0000 0.0000 'International Tables Vol C Tables 4.2.6.8 and 6.1.1.4'
N N 0.0311 0.0180 'International Tables Vol C Tables 4.2.6.8 and 6.1.1.4'
O O 0.0492 0.0322 'International Tables Vol C Tables 4.2.6.8 and 6.1.1.4'
F F 0.0727 0.0534 'International Tables Vol C Tables 4.2.6.8 and 6.1.1.4'
P P 0.2955 0.4335 'International Tables Vol C Tables 4.2.6.8 and 6.1.1.4'
S S 0.3331 0.5567 'International Tables Vol C Tables 4.2.6.8 and 6.1.1.4'
Cl Cl 0.3639 0.7018 'International Tables Vol C Tables 4.2.6.8 and 6.1.1.4'

loop_
_geom_angle_atom_site_label_1
_geom_angle_atom_site_label_2
_geom_angle_atom_site_label_3
_geom_angle
C6 N1 C2 121.0(4)
C6 N1 C1 121.5(5)
C2 N1 C1 117.2(5)
C9 N2 C10 122.0(5)
C9 N2 C12 119.9(6)
C10 N2 C12 117.6(5)
C30 N3 C26 120.6(5)
C30 N3 C25 119.2(6)
C26 N3 C25 120.0(6)
C34 N4 C33 120.1(6)
C34 N4 C36 118.8(7)
C33 N4 C36 120.6(8)
C46 C1 N1 108.0(4)
C46 C1 H1A 110.1
N1 C1 H1A 110.1
C46 C1 H1B 110.1
N1 C1 H1B 110.1
H1A C1 H1B 108.4
N1 C2 C3 120.2(5)
N1 C2 H2A 119.9
C3 C2 H2A 119.9
C2 C3 C4 119.3(5)
C2 C3 H3A 120.4
C4 C3 H3A 120.4
C5 C4 C3 118.0(5)
C5 C4 C7 122.7(5)
C3 C4 C7 119.3(5)
C6 C5 C4 121.2(5)
C6 C5 H5A 119.4
C4 C5 H5A 119.4
N1 C6 C5 120.3(5)
N1 C6 H6A 119.9
C5 C6 H6A 119.9
C8 C7 C11 117.6(5)
C8 C7 C4 122.0(4)
C11 C7 C4 120.4(5)
C9 C8 C7 119.8(5)
C9 C8 H8A 120.1
C7 C8 H8A 120.1
N2 C9 C8 121.0(5)
N2 C9 H9A 119.5
C8 C9 H9A 119.5
N2 C10 C11 119.4(5)
N2 C10 H10A 120.3
C11 C10 H10A 120.3
C10 C11 C7 120.1(5)
C10 C11 H11A 119.9
C7 C11 H11A 119.9
N2 C12 C13 106.5(4)
N2 C12 H12A 110.4
C13 C12 H12A 110.4
N2 C12 H12B 110.4
C13 C12 H12B 110.4
H12A C12 H12B 108.6
C14 C13 C18 119.2(5)
C14 C13 C12 122.1(6)
C18 C13 C12 118.3(6)
C13 C14 C15 121.0(6)
C13 C14 H14A 119.5
C15 C14 H14A 119.5
C16 C15 C14 120.5(6)
C16 C15 H15A 119.7
C14 C15 H15A 119.7
C17 C16 C15 118.8(5)
C17 C16 C19 120.1(5)
C15 C16 C19 121.1(5)
C16 C17 C18 119.7(6)
C16 C17 H17A 120.2
C18 C17 H17A 120.2
C13 C18 C17 120.8(6)
C13 C18 H18A 119.6
C17 C18 H18A 119.6
C20 C19 C24 116.4(5)
C20 C19 C16 121.9(5)
C24 C19 C16 121.7(5)
C19 C20 C21 121.5(6)
C19 C20 H20A 119.3
C21 C20 H20A 119.3
C22 C21 C20 121.3(6)
C22 C21 H21A 119.3
C20 C21 H21A 119.3
C21 C22 C23 120.0(6)
C21 C22 C25 118.5(6)
C23 C22 C25 121.3(6)
C24 C23 C22 119.3(6)
C24 C23 H23A 120.3
C22 C23 H23A 120.3
C23 C24 C19 121.4(6)
C23 C24 H24A 119.3
C19 C24 H24A 119.3
N3 C25 C22 106.8(4)
N3 C25 H25A 110.4
C22 C25 H25A 110.4
N3 C25 H25B 110.4
C22 C25 H25B 110.4
H25A C25 H25B 108.6
C27 C26 N3 121.0(6)
C27 C26 H26A 119.5
N3 C26 H26A 119.5
C26 C27 C28 119.7(6)
C26 C27 H27A 120.1
C28 C27 H27A 120.1
C27 C28 C29 118.5(6)
C27 C28 C31 121.1(6)
C29 C28 C31 120.4(6)
C30 C29 C28 118.8(7)
C30 C29 H29A 120.6
C28 C29 H29A 120.6
N3 C30 C29 121.3(7)
N3 C30 H30A 119.4
C29 C30 H30A 119.4
C32 C31 C35 118.3(6)
C32 C31 C28 122.1(6)
C35 C31 C28 119.6(7)
C31 C32 C33 120.1(8)
C31 C32 H32A 119.9
C33 C32 H32A 119.9
N4 C33 C32 121.4(8)
N4 C33 H33A 119.3
C32 C33 H33A 119.3
N4 C34 C35 122.6(7)
N4 C34 H34A 118.7
C35 C34 H34A 118.7
C34 C35 C31 117.3(8)
C34 C35 H35A 121.4
C31 C35 H35A 121.4
N4 C36 C37 106.8(5)
N4 C36 H36A 110.4
C37 C36 H36A 110.4
N4 C36 H36B 110.4
C37 C36 H36B 110.4
H36A C36 H36B 108.6
C42 C37 C38 118.8(6)
C42 C37 C36 119.7(7)
C38 C37 C36 121.1(7)
C37 C38 C39 119.8(6)
C37 C38 H38A 120.1
C39 C38 H38A 120.1
C40 C39 C38 121.3(6)
C40 C39 H39A 119.3
C38 C39 H39A 119.3
C41 C40 C39 118.3(5)
C41 C40 C43 120.8(6)
C39 C40 C43 120.9(5)
C40 C41 C42 120.2(6)
C40 C41 H41A 119.9
C42 C41 H41A 119.9
C37 C42 C41 121.5(6)
C37 C42 H42A 119.2
C41 C42 H42A 119.2
C44 C43 C48 118.7(5)
C44 C43 C40 120.9(5)
C48 C43 C40 120.4(6)
C43 C44 C45 121.1(6)
C43 C44 H44A 119.5
C45 C44 H44A 119.5
C46 C45 C44 120.2(6)
C46 C45 H45A 119.9
C44 C45 H45A 119.9
C47 C46 C45 118.9(6)
C47 C46 C1 120.0(6)
C45 C46 C1 120.5(6)
C46 C47 C48 121.1(6)
C46 C47 H47A 119.5
C48 C47 H47A 119.5
C47 C48 C43 120.0(6)
C47 C48 H48A 120.0
C43 C48 H48A 120.0
C50 S1 C49 95.7(3)
C51 S2 C49 94.8(3)
C66 S3 C67 95.9(3)
C68 S4 C66 95.2(3)
C52 O1 C53 111.4(4)
C55 O2 C54 115.8(6)
C56 O3 C57 98.2(10)
C58 O4 C59 112.3(7)
C61 O5 C60 117.7(5)
C69 O6 C70 112.2(5)
C71 O7 C72 113.1(5)
C74 O8 C73 111.4(5)
C76 O9 C75 109.9(5)
C78 O10 C77 117.9(4)
C66 C49 S2 123.2(4)
C66 C49 S1 122.4(5)
S2 C49 S1 114.4(4)
C51 C50 C52 124.6(6)
C51 C50 S1 115.7(5)
C52 C50 S1 119.6(5)
C50 C51 S2 119.3(5)
C50 C51 H51A 120.3
S2 C51 H51A 120.3
O1 C52 C50 108.1(5)
O1 C52 H52A 110.1
C50 C52 H52A 110.1
O1 C52 H52B 110.1
C50 C52 H52B 110.1
H52A C52 H52B 108.4
O1 C53 C54 107.4(5)
O1 C53 H53A 110.2
C54 C53 H53A 110.2
O1 C53 H53B 110.2
C54 C53 H53B 110.2
H53A C53 H53B 108.5
O2 C54 C53 113.2(5)
O2 C54 H54A 108.9
C53 C54 H54A 108.9
O2 C54 H54B 108.9
C53 C54 H54B 108.9
H54A C54 H54B 107.8
O2 C55 C56 108.5(7)
O2 C55 H55A 110.0
C56 C55 H55A 110.0
O2 C55 H55B 110.0
C56 C55 H55B 110.0
H55A C55 H55B 108.4
O3 C56 C55 110.5(11)
O3 C56 H56A 109.5
C55 C56 H56A 109.5
O3 C56 H56B 109.5
C55 C56 H56B 109.5
H56A C56 H56B 108.1
C58 C57 O3 126.8(10)
C58 C57 H57A 105.6
O3 C57 H57A 105.6
C58 C57 H57B 105.6
O3 C57 H57B 105.6
H57A C57 H57B 106.1
O4 C58 C57 107.9(9)
O4 C58 H58A 110.1
C57 C58 H58A 110.1
O4 C58 H58B 110.1
C57 C58 H58B 110.1
H58A C58 H58B 108.4
O4 C59 C60 110.1(5)
O4 C59 H59A 109.6
C60 C59 H59A 109.6
O4 C59 H59B 109.6
C60 C59 H59B 109.6
H59A C59 H59B 108.2
O5 C60 C59 107.3(6)
O5 C60 H60A 110.3
C59 C60 H60A 110.3
O5 C60 H60B 110.3
C59 C60 H60B 110.3
H60A C60 H60B 108.5
O5 C61 C62 125.3(5)
O5 C61 C82 114.4(5)
C62 C61 C82 120.3(6)
C61 C62 C63 120.7(5)
C61 C62 H62A 119.6
C63 C62 H62A 119.6
C64 C63 C62 120.5(6)
C64 C63 H63A 119.8
C62 C63 H63A 119.8
C63 C64 C65 120.4(6)
C63 C64 H64A 119.8
C65 C64 H64A 119.8
C64 C65 C82 119.6(5)
C64 C65 C78 121.4(5)
C82 C65 C78 119.0(5)
C49 C66 S3 123.0(4)
C49 C66 S4 122.3(4)
S3 C66 S4 114.7(4)
C68 C67 C69 127.5(7)
C68 C67 S3 115.6(5)
C69 C67 S3 116.8(5)
C67 C68 S4 118.5(6)
C67 C68 H68A 120.8
S4 C68 H68A 120.8
O6 C69 C67 112.5(6)
O6 C69 H69A 109.1
C67 C69 H69A 109.1
O6 C69 H69B 109.1
C67 C69 H69B 109.1
H69A C69 H69B 107.8
O6 C70 C71 107.9(6)
O6 C70 H70A 110.1
C71 C70 H70A 110.1
O6 C70 H70B 110.1
C71 C70 H70B 110.1
H70A C70 H70B 108.4
O7 C71 C70 109.0(6)
O7 C71 H71A 109.9
C70 C71 H71A 109.9
O7 C71 H71B 109.9
C70 C71 H71B 109.9
H71A C71 H71B 108.3
O7 C72 C73 111.6(5)
O7 C72 H72A 109.3
C73 C72 H72A 109.3
O7 C72 H72B 109.3
C73 C72 H72B 109.3
H72A C72 H72B 108.0
O8 C73 C72 108.2(5)
O8 C73 H73A 110.1
C72 C73 H73A 110.1
O8 C73 H73B 110.1
C72 C73 H73B 110.1
H73A C73 H73B 108.4
O8 C74 C75 111.6(6)
O8 C74 H74A 109.3
C75 C74 H74A 109.3
O8 C74 H74B 109.3
C75 C74 H74B 109.3
H74A C74 H74B 108.0
O9 C75 C74 110.5(6)
O9 C75 H75A 109.6
C74 C75 H75A 109.6
O9 C75 H75B 109.6
C74 C75 H75B 109.6
H75A C75 H75B 108.1
O9 C76 C77 111.4(5)
O9 C76 H76A 109.3
C77 C76 H76A 109.3
O9 C76 H76B 109.3
C77 C76 H76B 109.3
H76A C76 H76B 108.0
O10 C77 C76 109.9(5)
O10 C77 H77A 109.7
C76 C77 H77A 109.7
O10 C77 H77B 109.7
C76 C77 H77B 109.7
H77A C77 H77B 108.2
O10 C78 C79 123.8(5)
O10 C78 C65 116.3(5)
C79 C78 C65 119.9(5)
C78 C79 C80 120.0(5)
C78 C79 H79A 120.0
C80 C79 H79A 120.0
C81 C80 C79 122.2(5)
C81 C80 H80A 118.9
C79 C80 H80A 118.9
C80 C81 C82 118.5(5)
C80 C81 H81A 120.7
C82 C81 H81A 120.7
C65 C82 C61 118.4(5)
C65 C82 C81 120.4(5)
C61 C82 C81 121.2(5)
C83 S5 C84 95.5(3)
C85 S6 C83 94.7(3)
C101 S7 C100 94.2(3)
C100 S8 C102 94.2(4)
C106 O17 C105 113.5(9)
C87 O11 C86 112.1(5)
C88 O12 C89 117.1(7)
C90 O13 C91 112.0(5)
C93 O14 C92 114.0(5)
C95 O15 C94 118.5(4)
C103 O16 C104 113.6(6)
C107 O18 C108 135.2(13)
C109 O19 C110 113.0(6)
C112 O20 C111 117.4(4)
C100 C83 S5 123.1(5)
C100 C83 S6 122.3(5)
S5 C83 S6 114.7(4)
C85 C84 C86 127.6(6)
C85 C84 S5 115.8(5)
C86 C84 S5 116.5(5)
C84 C85 S6 119.3(5)
C84 C85 H85A 120.4
S6 C85 H85A 120.4
O11 C86 C84 108.1(5)
O11 C86 H86A 110.1
C84 C86 H86A 110.1
O11 C86 H86B 110.1
C84 C86 H86B 110.1
H86A C86 H86B 108.4
O11 C87 C88 107.0(6)
O11 C87 H87A 110.3
C88 C87 H87A 110.3
O11 C87 H87B 110.3
C88 C87 H87B 110.3
H87A C87 H87B 108.6
O12 C88 C87 114.3(9)
O12 C88 H88A 108.7
C87 C88 H88A 108.7
O12 C88 H88B 108.7
C87 C88 H88B 108.7
H88A C88 H88B 107.6
O12 C89 C90 117.8(6)
O12 C89 H89A 107.9
C90 C89 H89A 107.9
O12 C89 H89B 107.9
C90 C89 H89B 107.9
H89A C89 H89B 107.2
O13 C90 C89 110.2(6)
O13 C90 H90A 109.6
C89 C90 H90A 109.6
O13 C90 H90B 109.6
C89 C90 H90B 109.6
H90A C90 H90B 108.1
O13 C91 C92 110.6(5)
O13 C91 H91A 109.5
C92 C91 H91A 109.5
O13 C91 H91B 109.5
C92 C91 H91B 109.5
H91A C91 H91B 108.1
O14 C92 C91 109.2(5)
O14 C92 H92A 109.8
C91 C92 H92A 109.8
O14 C92 H92B 109.8
C91 C92 H92B 109.8
H92A C92 H92B 108.3
O14 C93 C94 113.1(4)
O14 C93 H93A 109.0
C94 C93 H93A 109.0
O14 C93 H93B 109.0
C94 C93 H93B 109.0
H93A C93 H93B 107.8
O15 C94 C93 108.0(5)
O15 C94 H94A 110.1
C93 C94 H94A 110.1
O15 C94 H94B 110.1
C93 C94 H94B 110.1
H94A C94 H94B 108.4
O15 C95 C96 125.2(5)
O15 C95 C116 115.3(4)
C96 C95 C116 119.5(5)
C95 C96 C97 120.2(5)
C95 C96 H96A 119.9
C97 C96 H96A 119.9
C98 C97 C96 120.5(5)
C98 C97 H97A 119.8
C96 C97 H97A 119.8
C97 C98 C99 120.8(5)
C97 C98 H98A 119.6
C99 C98 H98A 119.6
C116 C99 C98 120.5(5)
C116 C99 C112 118.2(5)
C98 C99 C112 121.3(5)
C83 C100 S8 122.2(5)
C83 C100 S7 122.1(5)
S8 C100 S7 115.7(4)
C102 C101 C103 114.1(8)
C102 C101 S7 122.5(6)
C103 C101 S7 123.3(7)
C101 C102 S8 113.4(6)
C101 C102 H10B 123.3
S8 C102 H10B 123.3
O16 C103 C101 108.7(6)
O16 C103 H10D 109.9
C101 C103 H10D 109.9
O16 C103 H10E 109.9
C101 C103 H10E 109.9
H10D C103 H10E 108.3
O16 C104 C105 109.4(8)
O16 C104 H10M 109.8
C105 C104 H10M 109.8
O16 C104 H10N 109.8
C105 C104 H10N 109.8
H10M C104 H10N 108.2
O17 C105 C104 109.6(10)
O17 C105 H10L 109.7
C104 C105 H10L 109.7
O17 C105 H10O 109.7
C104 C105 H10O 109.7
H10L C105 H10O 108.2
O17 C106 C107 112.2(11)
O17 C106 H10J 109.2
C107 C106 H10J 109.2
O17 C106 H10K 109.2
C107 C106 H10K 109.2
H10J C106 H10K 107.9
O18 C107 C106 141.6(16)
O18 C107 H10P 101.6
C106 C107 H10P 101.6
O18 C107 H10Q 101.6
C106 C107 H10Q 101.6
H10P C107 H10Q 104.6
O18 C108 C109 109.3(8)
O18 C108 H10F 109.8
C109 C108 H10F 109.8
O18 C108 H10G 109.8
C109 C108 H10G 109.8
H10F C108 H10G 108.3
O19 C109 C108 109.5(8)
O19 C109 H10H 109.8
C108 C109 H10H 109.8
O19 C109 H10I 109.8
C108 C109 H10I 109.8
H10H C109 H10I 108.2
O19 C110 C111 108.4(5)
O19 C110 H11B 110.0
C111 C110 H11B 110.0
O19 C110 H11C 110.0
C111 C110 H11C 110.0
H11B C110 H11C 108.4
O20 C111 C110 108.2(5)
O20 C111 H11D 110.1
C110 C111 H11D 110.1
O20 C111 H11E 110.1
C110 C111 H11E 110.1
H11D C111 H11E 108.4
O20 C112 C113 126.1(5)
O20 C112 C99 114.3(5)
C113 C112 C99 119.6(5)
C114 C113 C112 120.2(5)
C114 C113 H11F 119.9
C112 C113 H11F 119.9
C115 C114 C113 122.0(5)
C115 C114 H11G 119.0
C113 C114 H11G 119.0
C114 C115 C116 119.0(5)
C114 C115 H11H 120.5
C116 C115 H11H 120.5
C99 C116 C115 120.9(5)
C99 C116 C95 118.5(4)
C115 C116 C95 120.5(5)
F6 P1 F2 96.7(4)
F6 P1 F5 94.8(4)
F2 P1 F5 93.3(3)
F6 P1 F3 94.3(5)
F2 P1 F3 168.0(5)
F5 P1 F3 90.6(4)
F6 P1 F4 174.1(4)
F2 P1 F4 85.9(4)
F5 P1 F4 90.3(5)
F3 P1 F4 82.7(5)
F6 P1 F1 88.2(4)
F2 P1 F1 88.3(3)
F5 P1 F1 176.4(5)
F3 P1 F1 87.2(3)
F4 P1 F1 86.6(4)
F14 P3 F18 96.8(11)
F14 P3 F16 92.6(10)
F18 P3 F16 170.1(10)
F14 P3 F13 90.6(9)
F18 P3 F13 85.1(6)
F16 P3 F13 98.1(9)
F14 P3 F17 97.2(11)
F18 P3 F17 88.6(10)
F16 P3 F17 87.0(11)
F13 P3 F17 170.4(10)
F14 P3 F15 177.0(11)
F18 P3 F15 85.4(7)
F16 P3 F15 85.4(9)
F13 P3 F15 87.5(8)
F17 P3 F15 84.9(11)
O24 Cl1 O23 112.4(3)
O24 Cl1 O22 109.2(3)
O23 Cl1 O22 113.0(4)
O24 Cl1 O21 106.9(3)
O23 Cl1 O21 107.7(3)
O22 Cl1 O21 107.2(3)
O27 Cl2 O26 113.7(13)
O27 Cl2 O28 108.2(17)
O26 Cl2 O28 110.3(17)
O27 Cl2 O25 114.5(18)
O26 Cl2 O25 106.5(12)
O28 Cl2 O25 103.0(16)
O31 Cl3 O32 112.4(16)
O31 Cl3 O29 108.9(15)
O32 Cl3 O29 109.6(18)
O31 Cl3 O30 107.3(15)
O32 Cl3 O30 106.2(16)
O29 Cl3 O30 112.5(15)
O35 Cl4 O36 125.3(12)
O35 Cl4 O33 107.9(9)
O36 Cl4 O33 107.6(11)
O35 Cl4 O34 104.4(9)
O36 Cl4 O34 107.0(12)
O33 Cl4 O34 102.3(9)
O39 Cl5 O40 107.8(16)
O39 Cl5 O38 111.2(14)
O40 Cl5 O38 104.2(13)
O39 Cl5 O37 108.2(14)
O40 Cl5 O37 111.0(15)
O38 Cl5 O37 114.4(18)
N1S C1S C2S 171.1(12)
C1S C2S H2SA 109.5
C1S C2S H2SB 109.5
H2SA C2S H2SB 109.5
C1S C2S H2SC 109.5
H2SA C2S H2SC 109.5
H2SB C2S H2SC 109.5
N2S C3S C4S 176.8(15)
C3S C4S H4SA 109.5
C3S C4S H4SB 109.5
H4SA C4S H4SB 109.5
C3S C4S H4SC 109.5
H4SA C4S H4SC 109.5
H4SB C4S H4SC 109.5
N3S C5S C6S 177.4(13)
C5S C6S H6SA 109.5
C5S C6S H6SB 109.5
H6SA C6S H6SB 109.5
C5S C6S H6SC 109.5
H6SA C6S H6SC 109.5
H6SB C6S H6SC 109.5
N4S C7S C8S 171.2(19)
C7S C8S H8SA 109.5
C7S C8S H8SB 109.5
H8SA C8S H8SB 109.5
C7S C8S H8SC 109.5
H8SA C8S H8SC 109.5
H8SB C8S H8SC 109.5

loop_
_geom_bond_atom_site_label_1
_geom_bond_atom_site_label_2
_geom_bond_distance
N1 C6 1.339(7)
N1 C2 1.358(7)
N1 C1 1.509(6)
N2 C9 1.328(7)
N2 C10 1.335(7)
N2 C12 1.504(7)
N3 C30 1.305(8)
N3 C26 1.360(8)
N3 C25 1.497(7)
N4 C34 1.310(10)
N4 C33 1.324(10)
N4 C36 1.488(8)
C1 C46 1.497(8)
C1 H1A 0.9900
C1 H1B 0.9900
C2 C3 1.380(7)
C2 H2A 0.9500
C3 C4 1.400(7)
C3 H3A 0.9500
C4 C5 1.378(7)
C4 C7 1.476(7)
C5 C6 1.358(7)
C5 H5A 0.9500
C6 H6A 0.9500
C7 C8 1.380(7)
C7 C11 1.410(7)
C8 C9 1.373(7)
C8 H8A 0.9500
C9 H9A 0.9500
C10 C11 1.380(8)
C10 H10A 0.9500
C11 H11A 0.9500
C12 C13 1.524(8)
C12 H12A 0.9900
C12 H12B 0.9900
C13 C14 1.350(9)
C13 C18 1.377(9)
C14 C15 1.387(8)
C14 H14A 0.9500
C15 C16 1.385(8)
C15 H15A 0.9500
C16 C17 1.377(8)
C16 C19 1.491(7)
C17 C18 1.398(8)
C17 H17A 0.9500
C18 H18A 0.9500
C19 C20 1.371(8)
C19 C24 1.406(8)
C20 C21 1.381(9)
C20 H20A 0.9500
C21 C22 1.322(9)
C21 H21A 0.9500
C22 C23 1.382(9)
C22 C25 1.528(8)
C23 C24 1.376(8)
C23 H23A 0.9500
C24 H24A 0.9500
C25 H25A 0.9900
C25 H25B 0.9900
C26 C27 1.357(8)
C26 H26A 0.9500
C27 C28 1.376(8)
C27 H27A 0.9500
C28 C29 1.399(9)
C28 C31 1.501(9)
C29 C30 1.387(9)
C29 H29A 0.9500
C30 H30A 0.9500
C31 C32 1.351(10)
C31 C35 1.425(9)
C32 C33 1.370(9)
C32 H32A 0.9500
C33 H33A 0.9500
C34 C35 1.374(10)
C34 H34A 0.9500
C35 H35A 0.9500
C36 C37 1.502(9)
C36 H36A 0.9900
C36 H36B 0.9900
C37 C42 1.365(10)
C37 C38 1.394(9)
C38 C39 1.398(8)
C38 H38A 0.9500
C39 C40 1.388(8)
C39 H39A 0.9500
C40 C41 1.381(8)
C40 C43 1.497(8)
C41 C42 1.405(9)
C41 H41A 0.9500
C42 H42A 0.9500
C43 C44 1.364(8)
C43 C48 1.403(8)
C44 C45 1.398(8)
C44 H44A 0.9500
C45 C46 1.388(8)
C45 H45A 0.9500
C46 C47 1.369(9)
C47 C48 1.392(8)
C47 H47A 0.9500
C48 H48A 0.9500
S1 C50 1.726(7)
S1 C49 1.759(6)
S2 C51 1.715(7)
S2 C49 1.740(6)
S3 C66 1.726(6)
S3 C67 1.748(7)
S4 C68 1.713(7)
S4 C66 1.756(6)
O1 C52 1.418(6)
O1 C53 1.437(7)
O2 C55 1.434(8)
O2 C54 1.444(8)
O3 C56 1.116(11)
O3 C57 1.592(14)
O4 C58 1.366(10)
O4 C59 1.392(9)
O5 C61 1.362(7)
O5 C60 1.431(7)
O6 C69 1.359(9)
O6 C70 1.434(8)
O7 C71 1.408(8)
O7 C72 1.416(7)
O8 C74 1.387(7)
O8 C73 1.414(8)
O9 C76 1.403(7)
O9 C75 1.440(7)
O10 C78 1.364(6)
O10 C77 1.423(6)
C49 C66 1.340(8)
C50 C51 1.352(8)
C50 C52 1.488(8)
C51 H51A 0.9500
C52 H52A 0.9900
C52 H52B 0.9900
C53 C54 1.507(8)
C53 H53A 0.9900
C53 H53B 0.9900
C54 H54A 0.9900
C54 H54B 0.9900
C55 C56 1.600(13)
C55 H55A 0.9900
C55 H55B 0.9900
C56 H56A 0.9900
C56 H56B 0.9900
C57 C58 1.488(13)
C57 H57A 0.9900
C57 H57B 0.9900
C58 H58A 0.9900
C58 H58B 0.9900
C59 C60 1.499(10)
C59 H59A 0.9900
C59 H59B 0.9900
C60 H60A 0.9900
C60 H60B 0.9900
C61 C62 1.373(8)
C61 C82 1.420(7)
C62 C63 1.394(8)
C62 H62A 0.9500
C63 C64 1.366(8)
C63 H63A 0.9500
C64 C65 1.411(7)
C64 H64A 0.9500
C65 C82 1.414(8)
C65 C78 1.416(7)
C67 C68 1.357(8)
C67 C69 1.508(9)
C68 H68A 0.9500
C69 H69A 0.9900
C69 H69B 0.9900
C70 C71 1.503(9)
C70 H70A 0.9900
C70 H70B 0.9900
C71 H71A 0.9900
C71 H71B 0.9900
C72 C73 1.503(9)
C72 H72A 0.9900
C72 H72B 0.9900
C73 H73A 0.9900
C73 H73B 0.9900
C74 C75 1.469(10)
C74 H74A 0.9900
C74 H74B 0.9900
C75 H75A 0.9900
C75 H75B 0.9900
C76 C77 1.517(8)
C76 H76A 0.9900
C76 H76B 0.9900
C77 H77A 0.9900
C77 H77B 0.9900
C78 C79 1.384(7)
C79 C80 1.403(7)
C79 H79A 0.9500
C80 C81 1.363(7)
C80 H80A 0.9500
C81 C82 1.424(7)
C81 H81A 0.9500
S5 C83 1.715(6)
S5 C84 1.748(7)
S6 C85 1.699(7)
S6 C83 1.760(6)
S7 C101 1.644(9)
S7 C100 1.748(6)
S8 C100 1.736(7)
S8 C102 1.770(8)
O17 C106 1.343(14)
O17 C105 1.405(12)
O11 C87 1.404(8)
O11 C86 1.416(7)
O12 C88 1.297(10)
O12 C89 1.359(8)
O13 C90 1.399(7)
O13 C91 1.423(7)
O14 C93 1.411(7)
O14 C92 1.453(8)
O15 C95 1.351(6)
O15 C94 1.442(6)
O16 C103 1.396(9)
O16 C104 1.438(10)
O18 C107 1.020(15)
O18 C108 1.376(12)
O19 C109 1.406(9)
O19 C110 1.441(9)
O20 C112 1.360(7)
O20 C111 1.425(6)
C83 C100 1.343(9)
C84 C85 1.332(8)
C84 C86 1.482(9)
C85 H85A 0.9500
C86 H86A 0.9900
C86 H86B 0.9900
C87 C88 1.548(12)
C87 H87A 0.9900
C87 H87B 0.9900
C88 H88A 0.9900
C88 H88B 0.9900
C89 C90 1.459(10)
C89 H89A 0.9900
C89 H89B 0.9900
C90 H90A 0.9900
C90 H90B 0.9900
C91 C92 1.490(9)
C91 H91A 0.9900
C91 H91B 0.9900
C92 H92A 0.9900
C92 H92B 0.9900
C93 C94 1.495(8)
C93 H93A 0.9900
C93 H93B 0.9900
C94 H94A 0.9900
C94 H94B 0.9900
C95 C96 1.395(7)
C95 C116 1.433(7)
C96 C97 1.415(8)
C96 H96A 0.9500
C97 C98 1.345(8)
C97 H97A 0.9500
C98 C99 1.416(7)
C98 H98A 0.9500
C99 C116 1.396(7)
C99 C112 1.429(7)
C101 C102 1.355(10)
C101 C103 1.565(11)
C102 H10B 0.9500
C103 H10D 0.9900
C103 H10E 0.9900
C104 C105 1.480(14)
C104 H10M 0.9900
C104 H10N 0.9900
C105 H10L 0.9900
C105 H10O 0.9900
C106 C107 1.435(19)
C106 H10J 0.9900
C106 H10K 0.9900
C107 H10P 0.9900
C107 H10Q 0.9900
C108 C109 1.499(14)
C108 H10F 0.9900
C108 H10G 0.9900
C109 H10H 0.9900
C109 H10I 0.9900
C110 C111 1.460(9)
C110 H11B 0.9900
C110 H11C 0.9900
C111 H11D 0.9900
C111 H11E 0.9900
C112 C113 1.397(8)
C113 C114 1.371(8)
C113 H11F 0.9500
C114 C115 1.367(7)
C114 H11G 0.9500
C115 C116 1.412(7)
C115 H11H 0.9500
P1 F6 1.462(6)
P1 F2 1.530(6)
P1 F5 1.534(6)
P1 F3 1.566(6)
P1 F4 1.589(8)
P1 F1 1.593(5)
P3 F14 1.405(9)
P3 F18 1.454(10)
P3 F16 1.490(10)
P3 F13 1.507(8)
P3 F17 1.518(11)
P3 F15 1.607(12)
Cl1 O24 1.413(4)
Cl1 O23 1.420(5)
Cl1 O22 1.429(4)
Cl1 O21 1.471(5)
Cl2 O27 1.349(13)
Cl2 O26 1.402(12)
Cl2 O28 1.458(16)
Cl2 O25 1.471(15)
Cl3 O31 1.400(13)
Cl3 O32 1.435(14)
Cl3 O29 1.460(15)
Cl3 O30 1.474(14)
Cl4 O35 1.366(9)
Cl4 O36 1.396(13)
Cl4 O33 1.473(11)
Cl4 O34 1.477(11)
Cl5 O39 1.369(13)
Cl5 O40 1.433(15)
Cl5 O38 1.450(13)
Cl5 O37 1.450(14)
N1S C1S 1.071(10)
C1S C2S 1.510(14)
C2S H2SA 0.9800
C2S H2SB 0.9800
C2S H2SC 0.9800
N2S C3S 1.090(16)
C3S C4S 1.49(2)
C4S H4SA 0.9800
C4S H4SB 0.9800
C4S H4SC 0.9800
N3S C5S 1.096(9)
C5S C6S 1.427(15)
C6S H6SA 0.9800
C6S H6SB 0.9800
C6S H6SC 0.9800
N4S C7S 1.056(11)
C7S C8S 1.382(18)
C8S H8SA 0.9800
C8S H8SB 0.9800
C8S H8SC 0.9800

loop_
_geom_torsion_atom_site_label_1
_geom_torsion_atom_site_label_2
_geom_torsion_atom_site_label_3
_geom_torsion_atom_site_label_4
_geom_torsion
C6 N1 C1 C46 -106.1(6)
C2 N1 C1 C46 66.8(7)
C6 N1 C2 C3 -0.7(8)
C1 N1 C2 C3 -173.6(5)
N1 C2 C3 C4 3.0(8)
C2 C3 C4 C5 -3.7(7)
C2 C3 C4 C7 176.9(5)
C3 C4 C5 C6 2.0(7)
C7 C4 C5 C6 -178.5(5)
C2 N1 C6 C5 -1.0(8)
C1 N1 C6 C5 171.6(5)
C4 C5 C6 N1 0.3(8)
C5 C4 C7 C8 -169.7(5)
C3 C4 C7 C8 9.7(7)
C5 C4 C7 C11 12.1(7)
C3 C4 C7 C11 -168.5(5)
C11 C7 C8 C9 0.6(7)
C4 C7 C8 C9 -177.6(4)
C10 N2 C9 C8 -0.5(7)
C12 N2 C9 C8 171.5(5)
C7 C8 C9 N2 -0.6(7)
C9 N2 C10 C11 1.4(7)
C12 N2 C10 C11 -170.8(5)
N2 C10 C11 C7 -1.3(7)
C8 C7 C11 C10 0.3(7)
C4 C7 C11 C10 178.6(4)
C9 N2 C12 C13 -90.1(6)
C10 N2 C12 C13 82.2(7)
N2 C12 C13 C14 85.2(7)
N2 C12 C13 C18 -86.6(7)
C18 C13 C14 C15 -0.5(9)
C12 C13 C14 C15 -172.3(5)
C13 C14 C15 C16 1.0(9)
C14 C15 C16 C17 -1.0(8)
C14 C15 C16 C19 176.2(5)
C15 C16 C17 C18 0.6(8)
C19 C16 C17 C18 -176.6(5)
C14 C13 C18 C17 0.2(9)
C12 C13 C18 C17 172.2(5)
C16 C17 C18 C13 -0.3(9)
C17 C16 C19 C20 -162.6(5)
C15 C16 C19 C20 20.3(8)
C17 C16 C19 C24 17.0(8)
C15 C16 C19 C24 -160.1(5)
C24 C19 C20 C21 1.4(9)
C16 C19 C20 C21 -179.0(5)
C19 C20 C21 C22 1.4(10)
C20 C21 C22 C23 -4.0(9)
C20 C21 C22 C25 171.0(5)
C21 C22 C23 C24 3.7(9)
C25 C22 C23 C24 -171.2(6)
C22 C23 C24 C19 -0.9(10)
C20 C19 C24 C23 -1.6(9)
C16 C19 C24 C23 178.8(5)
C30 N3 C25 C22 -95.2(7)
C26 N3 C25 C22 79.0(7)
C21 C22 C25 N3 -90.0(7)
C23 C22 C25 N3 84.9(7)
C30 N3 C26 C27 1.7(8)
C25 N3 C26 C27 -172.4(5)
N3 C26 C27 C28 -0.9(7)
C26 C27 C28 C29 0.2(8)
C26 C27 C28 C31 178.8(5)
C27 C28 C29 C30 -0.3(8)
C31 C28 C29 C30 -178.9(5)
C26 N3 C30 C29 -1.8(8)
C25 N3 C30 C29 172.4(5)
C28 C29 C30 N3 1.1(9)
C27 C28 C31 C32 2.0(8)
C29 C28 C31 C32 -179.4(6)
C27 C28 C31 C35 -178.7(5)
C29 C28 C31 C35 -0.1(8)
C35 C31 C32 C33 3.9(10)
C28 C31 C32 C33 -176.8(6)
C34 N4 C33 C32 -0.6(10)
C36 N4 C33 C32 171.9(6)
C31 C32 C33 N4 -2.1(11)
C33 N4 C34 C35 1.3(10)
C36 N4 C34 C35 -171.4(5)
N4 C34 C35 C31 0.6(9)
C32 C31 C35 C34 -3.2(8)
C28 C31 C35 C34 177.5(5)
C34 N4 C36 C37 79.9(8)
C33 N4 C36 C37 -92.7(8)
N4 C36 C37 C42 78.5(8)
N4 C36 C37 C38 -94.3(7)
C42 C37 C38 C39 -1.0(8)
C36 C37 C38 C39 171.9(5)
C37 C38 C39 C40 0.1(8)
C38 C39 C40 C41 1.2(8)
C38 C39 C40 C43 -177.9(5)
C39 C40 C41 C42 -1.7(8)
C43 C40 C41 C42 177.4(5)
C38 C37 C42 C41 0.5(9)
C36 C37 C42 C41 -172.5(5)
C40 C41 C42 C37 0.9(9)
C41 C40 C43 C44 34.4(7)
C39 C40 C43 C44 -146.5(5)
C41 C40 C43 C48 -142.5(5)
C39 C40 C43 C48 36.6(7)
C48 C43 C44 C45 0.5(8)
C40 C43 C44 C45 -176.5(5)
C43 C44 C45 C46 -0.4(8)
C44 C45 C46 C47 0.7(8)
C44 C45 C46 C1 172.0(5)
N1 C1 C46 C47 72.9(7)
N1 C1 C46 C45 -98.4(6)
C45 C46 C47 C48 -1.1(8)
C1 C46 C47 C48 -172.5(5)
C46 C47 C48 C43 1.3(8)
C44 C43 C48 C47 -0.9(8)
C40 C43 C48 C47 176.1(5)
C51 S2 C49 C66 178.0(5)
C51 S2 C49 S1 -2.0(3)
C50 S1 C49 C66 -177.5(5)
C50 S1 C49 S2 2.4(3)
C49 S1 C50 C51 -2.0(4)
C49 S1 C50 C52 -179.9(4)
C52 C50 C51 S2 178.7(4)
S1 C50 C51 S2 0.9(6)
C49 S2 C51 C50 0.7(5)
C53 O1 C52 C50 -167.3(5)
C51 C50 C52 O1 112.8(6)
S1 C50 C52 O1 -69.5(6)
C52 O1 C53 C54 174.5(5)
C55 O2 C54 C53 85.4(6)
O1 C53 C54 O2 70.5(7)
C54 O2 C55 C56 161.0(6)
C57 O3 C56 C55 179.4(9)
O2 C55 C56 O3 76.6(13)
C56 O3 C57 C58 63.7(18)
C59 O4 C58 C57 174.3(8)
O3 C57 C58 O4 57.3(17)
C58 O4 C59 C60 177.1(6)
C61 O5 C60 C59 -179.8(5)
O4 C59 C60 O5 -72.0(6)
C60 O5 C61 C62 -0.9(7)
C60 O5 C61 C82 178.9(4)
O5 C61 C62 C63 -177.9(5)
C82 C61 C62 C63 2.4(8)
C61 C62 C63 C64 -2.2(8)
C62 C63 C64 C65 -0.4(8)
C63 C64 C65 C82 2.7(8)
C63 C64 C65 C78 -178.8(5)
S2 C49 C66 S3 0.6(8)
S1 C49 C66 S3 -179.5(3)
S2 C49 C66 S4 178.2(3)
S1 C49 C66 S4 -1.8(7)
C67 S3 C66 C49 174.9(5)
C67 S3 C66 S4 -2.9(4)
C68 S4 C66 C49 -175.7(5)
C68 S4 C66 S3 2.1(4)
C66 S3 C67 C68 2.8(6)
C66 S3 C67 C69 -178.8(5)
C69 C67 C68 S4 180.0(6)
S3 C67 C68 S4 -1.8(8)
C66 S4 C68 C67 -0.2(6)
C70 O6 C69 C67 -66.9(8)
C68 C67 C69 O6 134.4(7)
S3 C67 C69 O6 -43.8(8)
C69 O6 C70 C71 -166.3(6)
C72 O7 C71 C70 166.8(6)
O6 C70 C71 O7 -66.3(8)
C71 O7 C72 C73 75.0(8)
C74 O8 C73 C72 -168.5(5)
O7 C72 C73 O8 67.9(7)
C73 O8 C74 C75 -168.7(5)
C76 O9 C75 C74 -158.9(5)
O8 C74 C75 O9 -69.4(7)
C75 O9 C76 C77 -175.3(5)
C78 O10 C77 C76 -165.5(4)
O9 C76 C77 O10 -62.4(6)
C77 O10 C78 C79 -3.0(7)
C77 O10 C78 C65 175.0(4)
C64 C65 C78 O10 6.6(7)
C82 C65 C78 O10 -174.9(4)
C64 C65 C78 C79 -175.3(5)
C82 C65 C78 C79 3.1(7)
O10 C78 C79 C80 175.0(4)
C65 C78 C79 C80 -2.9(7)
C78 C79 C80 C81 0.5(8)
C79 C80 C81 C82 1.4(8)
C64 C65 C82 C61 -2.4(7)
C78 C65 C82 C61 179.1(4)
C64 C65 C82 C81 177.3(4)
C78 C65 C82 C81 -1.2(7)
O5 C61 C82 C65 -179.8(4)
C62 C61 C82 C65 -0.1(7)
O5 C61 C82 C81 0.4(7)
C62 C61 C82 C81 -179.8(5)
C80 C81 C82 C65 -1.1(7)
C80 C81 C82 C61 178.7(5)
C84 S5 C83 C100 178.4(5)
C84 S5 C83 S6 -0.9(4)
C85 S6 C83 C100 -178.7(5)
C85 S6 C83 S5 0.5(3)
C83 S5 C84 C85 1.0(5)
C83 S5 C84 C86 -178.4(4)
C86 C84 C85 S6 178.6(5)
S5 C84 C85 S6 -0.9(6)
C83 S6 C85 C84 0.2(5)
C87 O11 C86 C84 167.7(6)
C85 C84 C86 O11 136.1(6)
S5 C84 C86 O11 -44.5(7)
C86 O11 C87 C88 160.8(7)
C89 O12 C88 C87 164.0(7)
O11 C87 C88 O12 61.9(11)
C88 O12 C89 C90 79.9(10)
C91 O13 C90 C89 177.0(6)
O12 C89 C90 O13 61.9(9)
C90 O13 C91 C92 173.9(6)
C93 O14 C92 C91 141.3(5)
O13 C91 C92 O14 66.2(7)
C92 O14 C93 C94 89.3(6)
C95 O15 C94 C93 -166.1(4)
O14 C93 C94 O15 -61.4(7)
C94 O15 C95 C96 -3.5(7)
C94 O15 C95 C116 175.8(4)
O15 C95 C96 C97 176.5(5)
C116 C95 C96 C97 -2.7(8)
C95 C96 C97 C98 0.1(9)
C96 C97 C98 C99 1.8(9)
C97 C98 C99 C116 -1.1(8)
C97 C98 C99 C112 177.8(5)
S5 C83 C100 S8 -0.9(7)
S6 C83 C100 S8 178.3(3)
S5 C83 C100 S7 177.9(3)
S6 C83 C100 S7 -2.9(7)
C102 S8 C100 C83 176.2(5)
C102 S8 C100 S7 -2.8(4)
C101 S7 C100 C83 -177.1(5)
C101 S7 C100 S8 1.8(4)
C100 S7 C101 C102 0.4(6)
C100 S7 C101 C103 175.8(6)
C103 C101 C102 S8 -178.1(5)
S7 C101 C102 S8 -2.4(8)
C100 S8 C102 C101 2.9(5)
C104 O16 C103 C101 -175.8(8)
C102 C101 C103 O16 107.2(9)
S7 C101 C103 O16 -68.6(9)
C103 O16 C104 C105 171.0(9)
C106 O17 C105 C104 98.5(13)
O16 C104 C105 O17 72.8(12)
C105 O17 C106 C107 171.9(18)
C108 O18 C107 C106 159(3)
O17 C106 C107 O18 16(6)
C107 O18 C108 C109 122(3)
C110 O19 C109 C108 -174.4(7)
O18 C108 C109 O19 70.3(10)
C109 O19 C110 C111 169.6(6)
C112 O20 C111 C110 -177.2(5)
O19 C110 C111 O20 -71.6(6)
C111 O20 C112 C113 -1.9(7)
C111 O20 C112 C99 178.7(4)
C116 C99 C112 O20 -179.6(4)
C98 C99 C112 O20 1.5(7)
C116 C99 C112 C113 1.0(7)
C98 C99 C112 C113 -178.0(5)
O20 C112 C113 C114 -178.0(5)
C99 C112 C113 C114 1.4(7)
C112 C113 C114 C115 -2.2(8)
C113 C114 C115 C116 0.6(8)
C98 C99 C116 C115 176.4(4)
C112 C99 C116 C115 -2.6(7)
C98 C99 C116 C95 -1.6(7)
C112 C99 C116 C95 179.5(4)
C114 C115 C116 C99 1.8(7)
C114 C115 C116 C95 179.8(5)
O15 C95 C116 C99 -175.9(4)
C96 C95 C116 C99 3.4(7)
O15 C95 C116 C115 6.1(6)
C96 C95 C116 C115 -174.6(5)
